data_1515065
loop_
_publ_author_name
'Wei, Yanhui'
'Sun, Di'
'Yuan, Daqiang'
'Liu, Yongjun'
'Zhao, Yi'
'Li, Xiyou'
'Wang, Suna'
'Dou, Jianmin'
'Wang, Xingpo'
'Hao, Aiyou'
'Sun, Daofeng'

_publ_section_title
;
 Pb(ii) metal--organic nanotubes based on cyclodextrins: biphasic
 synthesis, structures and properties
;
_journal_issue 7
_journal_name_full 'Chemical Science'
_journal_page_first 2282
_journal_paper_doi 10.1039/c2sc20187a
_journal_volume 3
_journal_year 2012
_chemical_formula_sum 'C96 H128 O89 Pb16'
_chemical_formula_weight 6021.02
_chemical_name_systematic
;
?
;
_space_group_IT_number 4
_symmetry_cell_setting monoclinic
_symmetry_space_group_name_Hall 'P 2yb'
_symmetry_space_group_name_H-M 'P 1 21 1'
_atom_sites_solution_hydrogens geom
_atom_sites_solution_primary direct
_atom_sites_solution_secondary difmap
_audit_creation_method SHELXL-97
_cell_angle_alpha 90.00
_cell_angle_beta 94.783(2)
_cell_angle_gamma 90.00
_cell_formula_units_Z 2
_cell_length_a 20.126(3)
_cell_length_b 18.866(3)
_cell_length_c 22.188(4)
_cell_measurement_temperature 200(2)
_cell_volume 8395(2)
_computing_structure_refinement 'SHELXL-97 (Sheldrick, 1997)'
_computing_structure_solution 'SHELXS-97 (Sheldrick, 1990)'
_diffrn_ambient_temperature 200(2)
_diffrn_measured_fraction_theta_full 0.996
_diffrn_measured_fraction_theta_max 0.996
_diffrn_radiation_monochromator graphite
_diffrn_radiation_source 'fine-focus sealed tube'
_diffrn_radiation_type MoK\a
_diffrn_radiation_wavelength 0.71073
_diffrn_reflns_av_R_equivalents 0.0440
_diffrn_reflns_av_sigmaI/netI 0.0743
_diffrn_reflns_limit_h_max 23
_diffrn_reflns_limit_h_min -23
_diffrn_reflns_limit_k_max 22
_diffrn_reflns_limit_k_min -22
_diffrn_reflns_limit_l_max 26
_diffrn_reflns_limit_l_min -25
_diffrn_reflns_number 56683
_diffrn_reflns_theta_full 25.00
_diffrn_reflns_theta_max 25.00
_diffrn_reflns_theta_min 2.30
_exptl_absorpt_coefficient_mu 16.068
_exptl_absorpt_correction_T_max 0.2964
_exptl_absorpt_correction_T_min 0.1967
_exptl_absorpt_correction_type multi-scan
_exptl_crystal_colour colorless
_exptl_crystal_density_diffrn 2.382
_exptl_crystal_density_method 'not measured'
_exptl_crystal_description prism
_exptl_crystal_F_000 5456
_exptl_crystal_size_max 0.15
_exptl_crystal_size_mid 0.10
_exptl_crystal_size_min 0.10
_refine_diff_density_max 3.115
_refine_diff_density_min -1.337
_refine_diff_density_rms 0.348
_refine_ls_abs_structure_details 'Flack H D (1983), Acta Cryst. A39, 876-881'
_refine_ls_abs_structure_Flack 0.041(9)
_refine_ls_extinction_method none
_refine_ls_goodness_of_fit_ref 1.039
_refine_ls_hydrogen_treatment mixed
_refine_ls_matrix_type full
_refine_ls_number_parameters 1790
_refine_ls_number_reflns 28929
_refine_ls_number_restraints 15
_refine_ls_restrained_S_all 1.039
_refine_ls_R_factor_all 0.0707
_refine_ls_R_factor_gt 0.0588
_refine_ls_shift/su_max 0.003
_refine_ls_shift/su_mean 0.000
_refine_ls_structure_factor_coef Fsqd
_refine_ls_weighting_details 'calc w=1/[\s^2^(Fo^2^)+(0.1041P)^2^+0.0000P] where P=(Fo^2^+2Fc^2^)/3'
_refine_ls_weighting_scheme calc
_refine_ls_wR_factor_gt 0.1516
_refine_ls_wR_factor_ref 0.1613
_reflns_number_gt 24812
_reflns_number_total 28929
_reflns_threshold_expression >2sigma(I)
_cod_data_source_file c2sc20187a.txt
_cod_data_source_block p3
_cod_original_sg_symbol_H-M P21
_cod_database_code 1515065

loop_
_symmetry_equiv_pos_as_xyz
'x, y, z'
'-x, y+1/2, -z'

loop_
_atom_site_label
_atom_site_type_symbol
_atom_site_fract_x
_atom_site_fract_y
_atom_site_fract_z
_atom_site_U_iso_or_equiv
_atom_site_adp_type
_atom_site_occupancy
_atom_site_symmetry_multiplicity
_atom_site_calc_flag
_atom_site_refinement_flags
Pb4 Pb 0.25712(4) 0.61645(4) 0.40007(4) 0.03624(19) Uani 1 1 d .
Pb6 Pb 0.07256(4) 0.47986(4) 0.45167(4) 0.03737(19) Uani 1 1 d .
Pb7 Pb -0.07902(4) 0.37871(4) 0.49471(4) 0.03693(19) Uani 1 1 d .
Pb16 Pb 0.49831(4) 0.42043(4) 0.12189(4) 0.03800(19) Uani 1 1 d .
Pb12 Pb 0.23711(5) 0.05066(5) 0.09627(4) 0.0416(2) Uani 1 1 d .
Pb8 Pb -0.00932(5) 0.26077(4) 0.37270(4) 0.0406(2) Uani 1 1 d .
Pb10 Pb 0.05820(4) 0.08348(5) 0.22427(4) 0.0431(2) Uani 1 1 d .
Pb5 Pb 0.13197(4) 0.65560(4) 0.51758(4) 0.03871(19) Uani 1 1 d .
Pb14 Pb 0.42106(4) 0.19046(4) 0.05463(4) 0.03937(19) Uani 1 1 d .
Pb3 Pb 0.39983(4) 0.74360(4) 0.36881(4) 0.04011(19) Uani 1 1 d .
Pb15 Pb 0.57627(4) 0.28833(4) 0.01603(4) 0.03878(19) Uani 1 1 d .
Pb1 Pb 0.56948(4) 0.60542(4) 0.15873(4) 0.0404(2) Uani 1 1 d .
Pb2 Pb 0.42657(4) 0.59070(4) 0.26105(4) 0.03896(19) Uani 1 1 d .
Pb9 Pb -0.09196(5) 0.08371(5) 0.31918(4) 0.0442(2) Uani 1 1 d .
Pb13 Pb 0.38363(5) 0.00575(4) -0.00368(4) 0.0422(2) Uani 1 1 d .
Pb11 Pb 0.08218(5) -0.06600(5) 0.11287(4) 0.0476(2) Uani 1 1 d .
C1 C -0.0434(19) 0.6765(19) 0.2435(15) 0.093(12) Uani 1 1 d .
H1A H -0.0362 0.6969 0.2034 0.111 Uiso 1 1 calc R
H1B H -0.0664 0.6303 0.2375 0.111 Uiso 1 1 calc R
C2 C -0.0680(18) 0.3233(17) 0.0808(14) 0.076(9) Uani 1 1 d .
H2A H -0.0291 0.3037 0.0620 0.091 Uiso 1 1 calc R
H2B H -0.1090 0.3056 0.0578 0.091 Uiso 1 1 calc R
C3 C 0.2011(16) 0.2812(15) -0.1414(14) 0.069(8) Uani 1 1 d .
H3A H 0.1537 0.2955 -0.1427 0.083 Uiso 1 1 calc R
H3B H 0.2288 0.3242 -0.1342 0.083 Uiso 1 1 calc R
C4 C 0.5776(15) 0.1970(14) 0.2535(11) 0.064(7) Uani 1 1 d D
H4A H 0.5396 0.2237 0.2688 0.077 Uiso 1 1 calc R
C5 C 0.595(2) 0.1384(15) 0.2947(13) 0.114(17) Uani 1 1 d D
H5A H 0.6298 0.1500 0.3273 0.137 Uiso 1 1 calc R
H5B H 0.5560 0.1155 0.3112 0.137 Uiso 1 1 calc R
C22 C 0.1576(11) 0.0733(11) 0.4433(11) 0.044(6) Uani 1 1 d .
H22A H 0.1815 0.0946 0.4100 0.053 Uiso 1 1 calc R
C33 C -0.1062(10) 0.4757(12) 0.2609(9) 0.038(5) Uani 1 1 d .
H33A H -0.0601 0.4827 0.2484 0.046 Uiso 1 1 calc R
C35 C 0.3350(11) 0.4143(11) -0.0655(10) 0.040(5) Uani 1 1 d .
H35A H 0.3072 0.3932 -0.0348 0.048 Uiso 1 1 calc R
C41 C 0.6035(11) 0.4053(11) 0.3392(9) 0.036(5) Uani 1 1 d .
H41A H 0.5571 0.3934 0.3486 0.044 Uiso 1 1 calc R
C44 C 0.2003(11) 0.0770(14) 0.4995(10) 0.046(6) Uani 1 1 d .
H44A H 0.2093 0.1274 0.5095 0.055 Uiso 1 1 calc R
H44B H 0.1763 0.0563 0.5324 0.055 Uiso 1 1 calc R
C48 C 0.1943(10) 0.4359(13) 0.5892(9) 0.038(5) Uani 1 1 d .
H48A H 0.1657 0.4296 0.6236 0.045 Uiso 1 1 calc R
C50 C 0.5635(11) 0.4775(11) 0.2489(9) 0.037(4) Uani 1 1 d U
H50A H 0.5160 0.4646 0.2534 0.044 Uiso 1 1 calc R
C54 C 0.4915(13) 0.4973(12) 0.4747(11) 0.050(6) Uani 1 1 d .
H54A H 0.4595 0.4591 0.4605 0.060 Uiso 1 1 calc R
C55 C 0.1718(10) 0.2617(11) 0.5617(10) 0.036(5) Uani 1 1 d .
H55A H 0.1952 0.2552 0.5241 0.044 Uiso 1 1 calc R
C57 C 0.1189(11) 0.7238(11) 0.3199(9) 0.039(5) Uani 1 1 d .
H57A H 0.1384 0.7726 0.3225 0.047 Uiso 1 1 calc R
C58 C 0.1108(10) -0.0111(11) 0.3691(10) 0.036(5) Uani 1 1 d .
H58A H 0.1022 -0.0631 0.3639 0.044 Uiso 1 1 calc R
C62 C 0.4439(11) 0.3058(12) -0.0545(10) 0.042(5) Uani 1 1 d .
H62A H 0.4751 0.3233 -0.0839 0.050 Uiso 1 1 calc R
C64 C 0.2369(13) 0.5273(15) 0.5178(10) 0.053(7) Uani 1 1 d .
H64A H 0.2274 0.4954 0.4822 0.064 Uiso 1 1 calc R
C65 C 0.0716(11) 0.3256(9) 0.5113(10) 0.037(5) Uani 1 1 d .
H65A H 0.0883 0.3214 0.4703 0.045 Uiso 1 1 calc R
C66 C -0.0555(13) 0.1972(13) 0.2200(10) 0.049(6) Uani 1 1 d .
H66A H -0.0129 0.2194 0.2371 0.059 Uiso 1 1 calc R
C69 C 0.5430(12) 0.2382(11) 0.1489(10) 0.042(5) Uani 1 1 d .
H69A H 0.5036 0.2636 0.1631 0.050 Uiso 1 1 calc R
C70 C -0.0684(12) 0.4155(11) 0.3562(10) 0.043(5) Uani 1 1 d .
H70A H -0.0202 0.4150 0.3483 0.052 Uiso 1 1 calc R
C72 C 0.2975(12) 0.1447(11) -0.0317(11) 0.045(6) Uani 1 1 d .
H72A H 0.2859 0.1627 0.0085 0.054 Uiso 1 1 calc R
C73 C 0.1834(10) -0.0493(11) 0.2925(9) 0.033(4) Uani 1 1 d .
H73A H 0.1588 -0.0949 0.2965 0.039 Uiso 1 1 calc R
C74 C 0.0220(13) 0.6679(17) 0.2815(10) 0.061(8) Uani 1 1 d .
H74A H 0.0498 0.6346 0.2592 0.073 Uiso 1 1 calc R
C75 C 0.2580(9) -0.0576(11) 0.3213(9) 0.033(4) Uani 1 1 d .
H75A H 0.2804 -0.0104 0.3257 0.039 Uiso 1 1 calc R
C76 C 0.2989(10) 0.4716(11) -0.0945(11) 0.041(5) Uani 1 1 d .
H76A H 0.2569 0.4530 -0.1149 0.050 Uiso 1 1 calc R
H76B H 0.2870 0.5057 -0.0633 0.050 Uiso 1 1 calc R
C78 C -0.1164(14) 0.2291(15) 0.2549(14) 0.067(8) Uani 1 1 d .
H78A H -0.1567 0.2015 0.2393 0.080 Uiso 1 1 calc R
C79 C 0.1279(13) 0.7253(13) 0.1585(11) 0.055(7) Uani 1 1 d .
H79A H 0.0917 0.6968 0.1739 0.066 Uiso 1 1 calc R
H79B H 0.1206 0.7755 0.1693 0.066 Uiso 1 1 calc R
C80 C 0.1775(10) -0.0262(10) 0.2287(9) 0.033(5) Uani 1 1 d .
H80A H 0.1969 0.0224 0.2259 0.039 Uiso 1 1 calc R
C81 C 0.1849(10) 0.5120(11) 0.5662(9) 0.036(5) Uani 1 1 d .
H81A H 0.1959 0.5444 0.6013 0.044 Uiso 1 1 calc R
C82 C 0.5085(11) 0.0602(12) 0.1690(9) 0.039(5) Uani 1 1 d .
H82A H 0.5540 0.0537 0.1547 0.047 Uiso 1 1 calc R
C85 C 0.2638(14) -0.0957(14) 0.3780(11) 0.057(7) Uani 1 1 d .
H85A H 0.3115 -0.1070 0.3879 0.068 Uiso 1 1 calc R
H85B H 0.2501 -0.0634 0.4098 0.068 Uiso 1 1 calc R
C86 C 0.3871(11) -0.0127(12) 0.1942(10) 0.046(6) Uani 1 1 d .
H86A H 0.3989 -0.0626 0.1842 0.055 Uiso 1 1 calc R
C88 C 0.2169(12) -0.0787(11) 0.1900(9) 0.043(5) Uani 1 1 d .
H88A H 0.1978 -0.1271 0.1952 0.051 Uiso 1 1 calc R
C89 C 0.4364(11) 0.5870(12) 0.4065(10) 0.043(5) Uani 1 1 d .
H89A H 0.4029 0.5509 0.3911 0.052 Uiso 1 1 calc R
C90 C 0.4191(8) 0.5891(10) 0.1186(8) 0.027(4) Uani 1 1 d .
H90A H 0.4021 0.5429 0.1330 0.032 Uiso 1 1 calc R
C91 C 0.4991(12) 0.5468(15) 0.4234(9) 0.048(6) Uani 1 1 d .
H91A H 0.5342 0.5821 0.4371 0.058 Uiso 1 1 calc R
C94 C 0.4548(12) 0.0343(10) 0.1182(10) 0.043(6) Uani 1 1 d .
H94A H 0.4673 -0.0158 0.1095 0.052 Uiso 1 1 calc R
C95 C 0.4565(11) 0.5744(12) 0.0602(10) 0.045(6) Uani 1 1 d .
H95A H 0.4732 0.6217 0.0479 0.054 Uiso 1 1 calc R
C98 C 0.2167(12) 0.2283(13) -0.0892(14) 0.056(6) Uani 1 1 d .
H98A H 0.2015 0.2502 -0.0516 0.067 Uiso 1 1 calc R
C101 C 0.5802(11) 0.5450(10) 0.2887(9) 0.035(5) Uani 1 1 d .
H10A H 0.6274 0.5567 0.2815 0.042 Uiso 1 1 calc R
C105 C -0.0650(16) 0.2138(13) 0.1560(12) 0.060(7) Uani 1 1 d .
H10B H -0.1085 0.1937 0.1386 0.072 Uiso 1 1 calc R
C106 C 0.2109(9) 0.7178(11) 0.2540(9) 0.032(4) Uani 1 1 d .
H10C H 0.2076 0.7702 0.2596 0.038 Uiso 1 1 calc R
C107 C 0.3728(10) 0.2949(12) -0.0893(9) 0.040(5) Uani 1 1 d .
H10D H 0.3783 0.2628 -0.1244 0.048 Uiso 1 1 calc R
C108 C 0.0276(9) 0.2625(10) 0.5206(10) 0.036(5) Uani 1 1 d .
H10E H 0.0099 0.2684 0.5610 0.043 Uiso 1 1 calc R
C109 C 0.3049(9) 0.5117(11) 0.5471(8) 0.031(4) Uani 1 1 d .
H10F H 0.3160 0.5453 0.5813 0.037 Uiso 1 1 calc R
C110 C 0.4065(14) 0.6232(10) 0.4631(10) 0.047(6) Uani 1 1 d .
H11A H 0.4421 0.6573 0.4785 0.056 Uiso 1 1 calc R
C111 C 0.5534(11) 0.4641(12) 0.4999(10) 0.041(5) Uani 1 1 d .
H11B H 0.5721 0.4359 0.4677 0.049 Uiso 1 1 calc R
H11C H 0.5859 0.5019 0.5120 0.049 Uiso 1 1 calc R
C112 C 0.1312(10) 0.3321(10) 0.5570(9) 0.035(4) Uani 1 1 d .
H11D H 0.1145 0.3416 0.5974 0.042 Uiso 1 1 calc R
C114 C -0.1561(14) 0.4835(15) 0.2030(12) 0.062(7) Uani 1 1 d .
H11E H -0.1475 0.5290 0.1829 0.074 Uiso 1 1 calc R
H11F H -0.1479 0.4448 0.1744 0.074 Uiso 1 1 calc R
C115 C 0.2764(11) 0.6925(12) 0.2764(9) 0.039(5) Uani 1 1 d .
H11G H 0.2778 0.6396 0.2740 0.047 Uiso 1 1 calc R
C117 C 0.1144(10) 0.6971(10) 0.3831(9) 0.033(4) Uani 1 1 d .
H11H H 0.0855 0.7323 0.4022 0.040 Uiso 1 1 calc R
C118 C 0.2873(12) 0.2054(12) -0.0755(11) 0.048(6) Uani 1 1 d .
H11I H 0.3045 0.1901 -0.1144 0.058 Uiso 1 1 calc R
C119 C 0.4386(13) 0.0140(13) 0.2436(10) 0.053(6) Uani 1 1 d .
H11J H 0.4260 0.0630 0.2557 0.063 Uiso 1 1 calc R
C120 C 0.4379(14) 0.3653(11) -0.0034(10) 0.049(6) Uani 1 1 d .
H12A H 0.4113 0.3472 0.0295 0.059 Uiso 1 1 calc R
C122 C 0.0436(13) 0.1933(17) 0.0051(11) 0.059(7) Uani 1 1 d .
H12B H 0.0648 0.2283 0.0345 0.071 Uiso 1 1 calc R
C124 C -0.0667(14) 0.2966(13) 0.1508(13) 0.060(7) Uani 1 1 d .
H12C H -0.0272 0.3173 0.1750 0.072 Uiso 1 1 calc R
C125 C 0.0900(12) 0.0892(13) 0.0663(11) 0.052(6) Uani 1 1 d .
H12D H 0.1099 0.1212 0.0989 0.062 Uiso 1 1 calc R
C126 C 0.0775(10) 0.6282(13) 0.3850(10) 0.043(5) Uani 1 1 d .
H12E H 0.1061 0.5916 0.3672 0.052 Uiso 1 1 calc R
C128 C 0.0862(13) 0.1257(16) 0.0064(12) 0.060(7) Uani 1 1 d .
H12F H 0.0677 0.0924 -0.0258 0.071 Uiso 1 1 calc R
C129 C 0.0371(16) 0.2232(16) -0.051(3) 0.13(2) Uani 1 1 d .
H12G H 0.0810 0.2413 -0.0611 0.160 Uiso 1 1 calc R
H12H H 0.0231 0.1861 -0.0813 0.160 Uiso 1 1 calc R
C130 C 0.3340(11) 0.7253(11) 0.2412(8) 0.036(5) Uani 1 1 d .
H13A H 0.3305 0.7774 0.2485 0.043 Uiso 1 1 calc R
C131 C 0.4116(12) 0.5505(11) 0.0087(9) 0.042(5) Uani 1 1 d .
H13B H 0.4367 0.5525 -0.0283 0.051 Uiso 1 1 calc R
C132 C 0.6499(15) 0.3505(15) 0.3637(10) 0.060(7) Uani 1 1 d .
H13C H 0.6486 0.3482 0.4082 0.072 Uiso 1 1 calc R
H13D H 0.6358 0.3038 0.3468 0.072 Uiso 1 1 calc R
C133 C 0.3122(14) 0.4339(11) 0.5698(10) 0.050(6) Uani 1 1 d .
H13E H 0.3046 0.4006 0.5348 0.059 Uiso 1 1 calc R
C134 C 0.6252(16) 0.3064(13) 0.2168(10) 0.059(7) Uani 1 1 d .
H13F H 0.6694 0.3308 0.2181 0.070 Uiso 1 1 calc R
C135 C 0.2199(14) 0.2553(15) 0.6142(13) 0.060(6) Uani 1 1 d U
H13G H 0.2509 0.2961 0.6151 0.072 Uiso 1 1 calc R
H13L H 0.1960 0.2570 0.6514 0.072 Uiso 1 1 calc R
C136 C -0.1050(15) 0.4145(14) 0.3011(11) 0.064(8) Uani 1 1 d .
H13H H -0.1523 0.4060 0.3099 0.076 Uiso 1 1 calc R
C137 C 0.0091(10) 0.6312(11) 0.3422(9) 0.034(5) Uani 1 1 d .
H13I H -0.0239 0.6602 0.3629 0.041 Uiso 1 1 calc R
C138 C 0.0464(13) 0.0244(12) 0.3627(12) 0.054(7) Uani 1 1 d .
H13J H 0.0181 -0.0001 0.3912 0.064 Uiso 1 1 calc R
C139 C 0.3899(10) 0.0301(11) 0.1392(11) 0.041(5) Uani 1 1 d .
H13K H 0.3749 0.0792 0.1481 0.049 Uiso 1 1 calc R
C140 C 0.6060(11) 0.2890(11) 0.1528(9) 0.040(5) Uani 1 1 d .
H14A H 0.6437 0.2616 0.1376 0.048 Uiso 1 1 calc R
C141 C 0.1980(9) 0.6993(10) 0.1899(9) 0.031(4) Uani 1 1 d .
H14B H 0.2022 0.6469 0.1848 0.037 Uiso 1 1 calc R
C142 C 0.0867(10) 0.1106(10) 0.4448(10) 0.038(5) Uani 1 1 d .
H14C H 0.0607 0.0846 0.4743 0.046 Uiso 1 1 calc R
C143 C -0.1297(13) 0.3048(12) 0.2341(11) 0.053(7) Uani 1 1 d .
H14D H -0.1758 0.3177 0.2441 0.063 Uiso 1 1 calc R
C144 C 0.5574(10) 0.1741(13) 0.1856(9) 0.042(5) Uani 1 1 d .
H14E H 0.5946 0.1468 0.1693 0.050 Uiso 1 1 calc R
C146 C 0.3580(12) 0.6370(11) 0.0996(10) 0.041(5) Uani 1 1 d .
H14F H 0.3742 0.6839 0.0858 0.049 Uiso 1 1 calc R
C147 C 0.0512(11) 0.1039(12) 0.3841(10) 0.042(5) Uani 1 1 d .
H14G H 0.0780 0.1299 0.3552 0.050 Uiso 1 1 calc R
C148 C 0.0114(11) 0.0706(12) 0.0770(11) 0.044(5) Uani 1 1 d .
H14H H -0.0073 0.0391 0.0435 0.053 Uiso 1 1 calc R
C149 C 0.5824(9) 0.5301(11) 0.3535(9) 0.031(4) Uani 1 1 d .
H14I H 0.5996 0.5734 0.3757 0.037 Uiso 1 1 calc R
C150 C -0.0815(9) 0.4852(12) 0.3922(11) 0.041(5) Uani 1 1 d .
H15A H -0.1292 0.4820 0.4015 0.049 Uiso 1 1 calc R
C151 C 0.0667(11) 0.1956(13) 0.5226(11) 0.049(6) Uani 1 1 d .
H15B H 0.0372 0.1557 0.5335 0.059 Uiso 1 1 calc R
C152 C 0.4423(14) -0.0334(13) 0.2991(11) 0.057(7) Uani 1 1 d .
H15C H 0.3965 -0.0435 0.3100 0.069 Uiso 1 1 calc R
H15D H 0.4631 -0.0791 0.2893 0.069 Uiso 1 1 calc R
C153 C 0.2892(11) -0.0795(12) 0.2201(10) 0.045(5) Uani 1 1 d .
H15E H 0.3144 -0.1146 0.1970 0.054 Uiso 1 1 calc R
C155 C 0.3134(11) 0.7168(11) 0.1730(10) 0.038(5) Uani 1 1 d .
H15F H 0.3433 0.7477 0.1505 0.046 Uiso 1 1 calc R
C156 C 0.4047(10) 0.5694(12) 0.5140(9) 0.037(5) Uani 1 1 d .
H15G H 0.3942 0.5951 0.5515 0.044 Uiso 1 1 calc R
C157 C -0.0788(10) 0.5470(12) 0.3506(10) 0.039(5) Uani 1 1 d .
H15H H -0.0948 0.5889 0.3729 0.047 Uiso 1 1 calc R
C158 C 0.1773(12) 0.1138(13) -0.0575(10) 0.046(5) Uani 1 1 d .
H15I H 0.1460 0.0745 -0.0706 0.055 Uiso 1 1 calc R
C159 C -0.0302(13) 0.1404(14) 0.0761(10) 0.050(6) Uani 1 1 d .
H15J H -0.0783 0.1280 0.0776 0.061 Uiso 1 1 calc R
C162 C 0.6057(12) 0.4166(11) 0.2705(10) 0.044(5) Uani 1 1 d .
H16A H 0.6527 0.4246 0.2607 0.053 Uiso 1 1 calc R
C163 C 0.4039(10) 0.4328(10) -0.0341(10) 0.035(4) Uani 1 1 d .
H16B H 0.4332 0.4553 -0.0630 0.042 Uiso 1 1 calc R
C166 C 0.3770(10) 0.4188(12) 0.6028(10) 0.041(5) Uani 1 1 d .
H16C H 0.3770 0.3694 0.6177 0.049 Uiso 1 1 calc R
H16D H 0.4124 0.4229 0.5746 0.049 Uiso 1 1 calc R
C167 C 0.2462(11) 0.0861(12) -0.0508(9) 0.040(5) Uani 1 1 d .
H16E H 0.2573 0.0653 -0.0902 0.048 Uiso 1 1 calc R
C168 C 0.3159(12) 0.6033(13) 0.0490(10) 0.048(6) Uani 1 1 d .
H16F H 0.3008 0.5557 0.0622 0.058 Uiso 1 1 calc R
C169 C 0.2529(11) 0.6498(13) 0.0280(9) 0.042(5) Uani 1 1 d .
H16G H 0.2277 0.6274 -0.0072 0.050 Uiso 1 1 calc R
H16H H 0.2231 0.6535 0.0612 0.050 Uiso 1 1 calc R
O1 O 0.5141(8) 0.5350(8) 0.0784(6) 0.040(3) Uani 1 1 d .
O2 O 0.4601(7) 0.6177(8) 0.1641(7) 0.042(3) Uani 1 1 d .
O82 O -0.0665(11) 0.3983(11) 0.0780(9) 0.075(6) Uani 1 1 d .
H82B H -0.1050 0.4136 0.0681 0.112 Uiso 1 1 calc R
O4 O 0.2749(10) 0.7181(10) 0.0122(10) 0.071(5) Uani 1 1 d .
H4B H 0.2652 0.7251 -0.0248 0.107 Uiso 1 1 calc R
O5 O 0.3534(6) 0.5949(7) -0.0015(6) 0.033(3) Uani 1 1 d .
O6 O 0.3946(7) 0.4804(7) 0.0181(6) 0.038(3) Uani 1 1 d .
O7 O 0.3346(8) 0.5080(9) -0.1377(8) 0.053(4) Uani 1 1 d .
H7A H 0.3129 0.5439 -0.1501 0.079 Uiso 1 1 calc R
O8 O 0.3461(7) 0.3590(7) -0.1123(6) 0.040(3) Uani 1 1 d .
O9 O 0.3293(7) 0.2611(8) -0.0514(7) 0.041(3) Uani 1 1 d .
O10 O 0.4708(7) 0.2462(7) -0.0269(6) 0.038(3) Uani 1 1 d .
O11 O 0.5019(7) 0.3779(8) 0.0183(7) 0.040(3) Uani 1 1 d .
O12 O 0.2139(16) 0.2510(18) -0.1970(14) 0.139(13) Uani 1 1 d .
H12I H 0.1777 0.2447 -0.2180 0.209 Uiso 1 1 calc R
O13 O 0.1756(8) 0.1657(9) -0.1031(8) 0.053(4) Uani 1 1 d .
O15 O 0.2539(8) 0.0300(7) -0.0027(6) 0.040(3) Uani 1 1 d .
O16 O -0.080(2) 0.722(2) 0.2767(18) 0.164(15) Uiso 1 1 d .
H16I H -0.1165 0.7316 0.2572 0.246 Uiso 1 1 calc R
O17 O 0.1581(7) 0.1431(9) -0.0036(7) 0.046(4) Uani 1 1 d .
O18 O 0.1248(9) 0.0276(9) 0.0653(8) 0.055(4) Uani 1 1 d .
O19 O 0.0109(8) 0.0342(9) 0.1318(7) 0.049(4) Uani 1 1 d .
O20 O -0.0100(9) 0.1815(10) 0.1264(8) 0.058(4) Uani 1 1 d .
O21 O -0.0221(8) 0.1804(12) 0.0192(7) 0.065(5) Uani 1 1 d .
O22 O 0.000(2) 0.268(2) -0.0553(18) 0.164(14) Uiso 1 1 d .
H22B H -0.0380 0.2518 -0.0673 0.246 Uiso 1 1 calc R
O23 O -0.0538(8) 0.1252(9) 0.2335(7) 0.048(4) Uani 1 1 d .
O24 O -0.1092(7) 0.2161(8) 0.3154(7) 0.043(3) Uani 1 1 d .
O25 O -0.0845(9) 0.3511(8) 0.2668(7) 0.054(4) Uani 1 1 d .
O26 O -0.1251(10) 0.3199(10) 0.1737(8) 0.060(5) Uani 1 1 d .
O27 O -0.0796(7) 0.3568(8) 0.3945(6) 0.040(3) Uani 1 1 d .
O28 O -0.0449(7) 0.4872(7) 0.4486(6) 0.035(3) Uani 1 1 d .
O29 O -0.0125(6) 0.5609(7) 0.3399(6) 0.034(3) Uani 1 1 d .
O30 O -0.1230(7) 0.5387(7) 0.2987(6) 0.039(3) Uani 1 1 d .
O31 O -0.2207(10) 0.4813(10) 0.2159(10) 0.071(5) Uani 1 1 d .
H31A H -0.2456 0.4855 0.1838 0.106 Uiso 1 1 calc R
O32 O 0.0668(7) 0.6052(7) 0.4416(6) 0.036(3) Uani 1 1 d .
O33 O 0.1723(7) 0.6950(7) 0.4206(7) 0.038(3) Uani 1 1 d .
O34 O 0.1624(7) 0.6802(8) 0.2901(7) 0.042(3) Uani 1 1 d .
O35 O 0.0559(8) 0.7283(7) 0.2880(7) 0.042(4) Uani 1 1 d .
O36 O 0.2916(7) 0.7151(8) 0.3383(6) 0.040(3) Uani 1 1 d .
O37 O 0.3953(7) 0.7096(8) 0.2621(6) 0.040(3) Uani 1 1 d .
O38 O 0.1252(9) 0.7191(10) 0.0962(8) 0.062(5) Uani 1 1 d .
H38A H 0.0882 0.7341 0.0810 0.093 Uiso 1 1 calc R
O39 O 0.2464(7) 0.7355(9) 0.1547(6) 0.044(4) Uani 1 1 d .
O40 O 0.3245(7) 0.6475(7) 0.1570(6) 0.036(3) Uani 1 1 d .
O42 O 0.3451(8) 0.0016(8) 0.0911(6) 0.046(4) Uani 1 1 d .
O43 O 0.4566(8) 0.0702(8) 0.0630(7) 0.046(4) Uani 1 1 d .
O44 O 0.4988(7) 0.1330(7) 0.1819(7) 0.041(3) Uani 1 1 d .
O45 O 0.5024(8) 0.0161(8) 0.2222(7) 0.042(4) Uani 1 1 d .
O46 O 0.4807(8) -0.0014(9) 0.3512(7) 0.049(4) Uani 1 1 d .
H46A H 0.5212 -0.0118 0.3503 0.073 Uiso 1 1 calc R
O47 O 0.3204(7) -0.0127(7) 0.2132(7) 0.038(3) Uani 1 1 d .
O48 O 0.2064(8) -0.0615(9) 0.1290(7) 0.049(4) Uani 1 1 d .
O49 O 0.1123(8) -0.0246(8) 0.2071(7) 0.049(4) Uani 1 1 d .
O50 O 0.1498(8) 0.0088(8) 0.3255(6) 0.040(3) Uani 1 1 d .
O51 O 0.2292(8) -0.1553(8) 0.3808(7) 0.046(4) Uani 1 1 d .
H51A H 0.2512 -0.1890 0.3677 0.069 Uiso 1 1 calc R
O52 O 0.2918(8) -0.1037(7) 0.2791(6) 0.039(3) Uani 1 1 d .
O53 O 0.1423(8) -0.0010(7) 0.4288(6) 0.044(4) Uani 1 1 d .
O54 O 0.2606(8) 0.0420(10) 0.4970(8) 0.055(4) Uani 1 1 d .
H54B H 0.2574 0.0008 0.5108 0.082 Uiso 1 1 calc R
O55 O 0.0910(8) 0.1812(8) 0.4620(7) 0.044(4) Uani 1 1 d .
O56 O -0.0122(8) 0.1354(8) 0.3810(7) 0.043(4) Uani 1 1 d .
O57 O 0.0104(9) 0.0212(8) 0.3050(6) 0.048(4) Uani 1 1 d .
O58 O -0.0280(7) 0.2623(7) 0.4769(6) 0.037(3) Uani 1 1 d .
O59 O 0.0345(7) 0.3902(7) 0.5132(7) 0.040(3) Uani 1 1 d .
O60 O 0.1736(8) 0.3866(7) 0.5445(6) 0.037(3) Uani 1 1 d .
O62 O 0.1223(8) 0.2005(8) 0.5674(6) 0.042(3) Uani 1 1 d .
O63 O 0.1185(7) 0.5289(8) 0.5412(7) 0.041(3) Uani 1 1 d .
O64 O 0.2298(7) 0.5982(8) 0.4992(6) 0.038(3) Uani 1 1 d .
O65 O 0.2589(8) 0.4253(8) 0.6109(7) 0.049(4) Uani 1 1 d .
O66 O 0.3921(8) 0.4651(10) 0.6524(8) 0.061(5) Uani 1 1 d .
H66B H 0.4322 0.4774 0.6534 0.091 Uiso 1 1 calc R
O67 O 0.3526(7) 0.5218(7) 0.4984(6) 0.035(3) Uani 1 1 d .
O68 O 0.3523(8) 0.6657(8) 0.4485(6) 0.040(3) Uani 1 1 d .
O69 O 0.4400(8) 0.6353(8) 0.3601(7) 0.043(4) Uani 1 1 d .
O70 O 0.5186(8) 0.5148(10) 0.3723(8) 0.054(4) Uani 1 1 d .
O71 O 0.5468(10) 0.4192(10) 0.5506(8) 0.067(5) Uani 1 1 d .
H71A H 0.5383 0.4439 0.5805 0.101 Uiso 1 1 calc R
O72 O 0.4642(7) 0.5348(8) 0.5261(6) 0.038(3) Uani 1 1 d .
O73 O 0.5430(8) 0.6050(7) 0.2665(6) 0.040(3) Uani 1 1 d .
O74 O 0.5695(7) 0.4916(7) 0.1877(6) 0.037(3) Uani 1 1 d .
O75 O 0.5799(8) 0.3548(8) 0.2409(7) 0.048(4) Uani 1 1 d .
O76 O 0.7177(8) 0.3652(10) 0.3492(8) 0.060(5) Uani 1 1 d .
H76C H 0.7394 0.3827 0.3796 0.090 Uiso 1 1 calc R
O77 O 0.6259(6) 0.4726(8) 0.3709(6) 0.036(3) Uani 1 1 d .
O78 O 0.5942(7) 0.3488(8) 0.1138(7) 0.043(4) Uani 1 1 d .
O79 O 0.5309(7) 0.2201(8) 0.0868(7) 0.044(4) Uani 1 1 d .
O80 O 0.6343(10) 0.2436(7) 0.2537(7) 0.057(5) Uani 1 1 d .
O83 O 0.3623(7) 0.1218(8) -0.0241(7) 0.042(4) Uani 1 1 d .
O7W O 0.2487(10) 0.0595(12) 0.6512(9) 0.073(6) Uani 1 1 d .
O6W O 0.1931(9) -0.0868(10) -0.0471(9) 0.066(5) Uani 1 1 d .
O5W O 0.2035(10) -0.1713(10) 0.0505(8) 0.065(5) Uani 1 1 d .
O4W O 0.2581(18) 0.618(2) -0.173(2) 0.23(3) Uani 1 1 d .
O3W O 0.2422(16) 0.7373(13) -0.1074(10) 0.111(10) Uani 1 1 d .
O2W O 0.2285(11) -0.0796(14) 0.5431(13) 0.104(9) Uani 1 1 d .
O1W O 0.4610(14) 0.8097(14) 0.1927(13) 0.113(10) Uani 1 1 d .
O9W O 0.4939(13) 0.2859(15) 0.5175(10) 0.099(8) Uani 1 1 d .
O8W O 0.3852(13) 0.2274(16) 0.5644(12) 0.106(9) Uani 1 1 d .
O81 O 0.619(5) 0.101(5) 0.244(4) 0.45(6) Uiso 1 1 d D
H81B H 0.5903 0.1024 0.2143 0.668 Uiso 1 1 calc R
O61 O 0.255(2) 0.195(3) 0.613(2) 0.203(19) Uiso 1 1 d .
H61A H 0.2327 0.1618 0.6271 0.304 Uiso 1 1 calc R

loop_
_atom_site_aniso_label
_atom_site_aniso_U_11
_atom_site_aniso_U_22
_atom_site_aniso_U_33
_atom_site_aniso_U_23
_atom_site_aniso_U_13
_atom_site_aniso_U_12
Pb4 0.0376(4) 0.0356(4) 0.0360(4) 0.0016(3) 0.0065(4) 0.0008(3)
Pb6 0.0374(4) 0.0372(4) 0.0373(4) 0.0016(3) 0.0025(4) -0.0006(3)
Pb7 0.0378(4) 0.0373(4) 0.0359(4) -0.0017(3) 0.0043(4) -0.0003(3)
Pb16 0.0421(5) 0.0356(4) 0.0368(4) -0.0002(3) 0.0064(4) 0.0022(3)
Pb12 0.0461(5) 0.0413(4) 0.0384(4) -0.0010(4) 0.0095(4) -0.0050(4)
Pb8 0.0467(5) 0.0378(4) 0.0372(4) -0.0017(3) 0.0030(4) 0.0021(4)
Pb10 0.0460(5) 0.0456(5) 0.0383(4) 0.0031(4) 0.0061(4) 0.0006(4)
Pb5 0.0416(5) 0.0385(4) 0.0361(4) -0.0008(3) 0.0031(4) 0.0022(3)
Pb14 0.0450(5) 0.0354(4) 0.0384(4) -0.0006(3) 0.0075(4) -0.0014(3)
Pb3 0.0424(5) 0.0359(4) 0.0423(4) 0.0000(4) 0.0051(4) -0.0017(3)
Pb15 0.0409(5) 0.0372(4) 0.0393(4) 0.0005(3) 0.0093(4) 0.0019(3)
Pb1 0.0432(5) 0.0401(4) 0.0387(4) 0.0008(3) 0.0080(4) -0.0041(3)
Pb2 0.0435(5) 0.0377(4) 0.0366(4) 0.0016(3) 0.0089(4) 0.0045(3)
Pb9 0.0465(5) 0.0426(4) 0.0441(5) -0.0051(4) 0.0070(4) -0.0027(4)
Pb13 0.0558(5) 0.0353(4) 0.0370(4) -0.0026(3) 0.0127(4) -0.0033(4)
Pb11 0.0531(5) 0.0436(5) 0.0467(5) -0.0035(4) 0.0079(4) -0.0090(4)
C1 0.11(3) 0.08(2) 0.07(2) 0.056(19) -0.03(2) -0.02(2)
C2 0.09(2) 0.07(2) 0.066(19) 0.006(16) 0.002(17) 0.004(17)
C3 0.08(2) 0.056(16) 0.076(19) 0.007(14) 0.028(17) -0.028(14)
C4 0.075(19) 0.069(18) 0.050(15) -0.004(13) 0.011(14) -0.015(15)
C5 0.22(5) 0.08(2) 0.043(16) 0.018(15) -0.03(2) -0.09(3)
C22 0.038(12) 0.037(12) 0.059(14) -0.006(10) 0.016(11) 0.015(9)
C33 0.033(11) 0.050(12) 0.030(10) -0.001(9) -0.002(9) -0.003(9)
C35 0.050(13) 0.034(11) 0.036(11) -0.001(9) 0.001(10) -0.007(9)
C41 0.041(12) 0.039(11) 0.030(10) 0.010(8) 0.009(9) 0.003(9)
C44 0.039(12) 0.063(15) 0.038(12) -0.009(11) 0.012(10) 0.009(11)
C48 0.020(10) 0.068(14) 0.023(9) 0.007(10) -0.004(8) -0.008(9)
C50 0.037(6) 0.038(6) 0.034(6) -0.006(4) -0.002(4) -0.004(4)
C54 0.056(15) 0.037(12) 0.060(15) 0.007(10) 0.023(13) 0.017(10)
C55 0.032(11) 0.036(11) 0.041(11) 0.004(9) 0.006(9) -0.004(9)
C57 0.042(12) 0.039(11) 0.037(11) 0.011(9) 0.010(10) 0.027(9)
C58 0.026(10) 0.036(11) 0.047(12) -0.005(9) 0.004(9) 0.004(8)
C62 0.041(12) 0.051(13) 0.036(11) 0.010(10) 0.017(10) 0.003(10)
C64 0.066(17) 0.073(17) 0.020(10) 0.003(10) -0.004(11) 0.026(13)
C65 0.051(13) 0.015(9) 0.049(12) -0.005(8) 0.032(11) 0.000(8)
C66 0.052(14) 0.051(14) 0.042(13) -0.009(11) -0.007(11) 0.011(11)
C69 0.047(13) 0.037(11) 0.040(12) -0.007(9) -0.003(10) 0.002(9)
C70 0.056(14) 0.028(10) 0.046(13) -0.005(9) 0.004(11) -0.002(9)
C72 0.063(16) 0.024(10) 0.049(13) -0.004(9) 0.003(12) -0.006(10)
C73 0.026(10) 0.043(11) 0.029(10) 0.001(8) -0.001(8) 0.006(8)
C74 0.052(16) 0.10(2) 0.027(12) -0.012(13) 0.005(11) 0.009(15)
C75 0.021(9) 0.038(10) 0.039(11) -0.014(9) 0.012(9) 0.011(8)
C76 0.024(10) 0.035(11) 0.065(15) -0.006(10) -0.005(10) 0.012(8)
C78 0.053(16) 0.069(18) 0.08(2) -0.035(15) 0.027(15) -0.015(13)
C79 0.063(16) 0.050(14) 0.052(15) 0.027(11) 0.013(13) 0.013(12)
C80 0.040(12) 0.025(9) 0.037(11) -0.004(8) 0.025(10) 0.003(8)
C81 0.038(12) 0.036(11) 0.037(11) -0.003(9) 0.014(10) -0.007(9)
C82 0.032(11) 0.053(13) 0.029(10) 0.003(9) -0.018(9) 0.002(9)
C85 0.069(18) 0.066(17) 0.037(13) 0.010(11) 0.013(12) 0.016(14)
C86 0.042(13) 0.047(13) 0.047(13) -0.013(10) -0.006(10) 0.021(10)
C88 0.066(15) 0.028(10) 0.035(11) -0.009(9) 0.015(11) 0.009(10)
C89 0.034(11) 0.046(12) 0.049(13) -0.010(11) -0.003(10) 0.010(10)
C90 0.007(7) 0.038(10) 0.036(10) 0.008(8) 0.001(7) 0.000(7)
C91 0.044(13) 0.083(17) 0.019(10) 0.000(10) 0.010(10) -0.002(12)
C94 0.063(15) 0.021(9) 0.050(13) -0.004(9) 0.026(12) -0.006(9)
C95 0.043(12) 0.043(12) 0.054(14) 0.011(10) 0.031(11) 0.015(10)
C98 0.034(13) 0.050(14) 0.080(19) 0.000(13) -0.013(12) 0.001(10)
C101 0.041(12) 0.023(9) 0.041(11) -0.003(8) 0.001(9) -0.013(8)
C105 0.09(2) 0.045(13) 0.045(14) 0.001(11) 0.001(14) 0.018(13)
C106 0.016(9) 0.049(12) 0.030(10) -0.003(8) -0.002(8) 0.005(8)
C107 0.031(11) 0.061(14) 0.025(10) -0.017(10) -0.013(9) 0.000(9)
C108 0.021(9) 0.034(10) 0.054(13) 0.001(9) 0.009(9) -0.008(8)
C109 0.021(9) 0.056(12) 0.015(8) 0.007(8) 0.004(7) 0.012(8)
C110 0.086(18) 0.020(10) 0.036(12) 0.011(9) 0.007(12) -0.010(10)
C111 0.034(11) 0.045(12) 0.041(12) 0.000(10) -0.004(10) 0.006(9)
C112 0.043(12) 0.027(10) 0.034(11) -0.005(8) -0.004(9) -0.011(8)
C114 0.069(18) 0.062(16) 0.056(16) 0.013(13) 0.018(14) 0.004(13)
C115 0.051(13) 0.038(11) 0.027(10) -0.006(9) -0.006(9) 0.008(10)
C117 0.038(11) 0.033(10) 0.030(10) 0.018(8) 0.002(9) 0.007(8)
C118 0.051(14) 0.046(13) 0.049(13) -0.012(11) 0.018(12) -0.010(11)
C119 0.071(17) 0.048(13) 0.039(12) -0.012(11) 0.008(12) -0.016(12)
C120 0.09(2) 0.025(10) 0.033(11) 0.001(9) 0.017(13) 0.003(11)
C122 0.051(15) 0.086(19) 0.041(13) 0.019(13) 0.012(12) 0.001(14)
C124 0.068(17) 0.047(14) 0.067(17) 0.025(12) 0.026(15) 0.009(12)
C125 0.050(14) 0.052(14) 0.057(14) -0.011(12) 0.022(12) 0.000(11)
C126 0.024(10) 0.065(15) 0.038(12) -0.016(10) -0.009(9) 0.016(10)
C128 0.057(16) 0.077(19) 0.046(14) 0.017(13) 0.017(13) -0.009(13)
C129 0.07(2) 0.049(16) 0.30(7) 0.04(3) 0.12(3) 0.023(15)
C130 0.049(13) 0.042(11) 0.016(9) 0.000(8) 0.000(9) -0.009(9)
C131 0.065(15) 0.041(11) 0.025(10) -0.010(9) 0.025(11) 0.002(10)
C132 0.09(2) 0.066(16) 0.028(12) 0.008(11) 0.001(13) 0.031(15)
C133 0.088(18) 0.023(10) 0.041(12) -0.007(9) 0.024(13) 0.006(11)
C134 0.10(2) 0.046(14) 0.035(12) -0.005(10) 0.014(13) 0.018(13)
C135 0.058(8) 0.056(8) 0.065(8) 0.005(5) 0.001(5) 0.003(5)
C136 0.082(19) 0.064(16) 0.048(15) 0.024(12) 0.026(14) 0.047(15)
C137 0.028(10) 0.041(11) 0.036(11) 0.019(9) 0.014(9) 0.007(8)
C138 0.069(17) 0.036(12) 0.060(16) -0.007(11) 0.029(14) -0.008(11)
C139 0.030(11) 0.035(11) 0.060(14) 0.027(10) 0.011(10) 0.010(8)
C140 0.050(13) 0.044(12) 0.024(10) 0.000(9) -0.004(9) 0.024(10)
C141 0.033(10) 0.028(9) 0.032(10) -0.004(8) -0.002(8) 0.005(8)
C142 0.038(11) 0.029(10) 0.052(13) -0.011(9) 0.029(10) 0.004(8)
C143 0.063(16) 0.040(12) 0.048(14) -0.022(10) -0.042(12) 0.017(11)
C144 0.026(10) 0.067(15) 0.032(11) 0.008(10) -0.004(9) 0.001(9)
C146 0.057(14) 0.031(10) 0.037(11) -0.011(9) 0.020(11) -0.005(9)
C147 0.038(12) 0.048(13) 0.040(12) -0.007(10) 0.013(10) -0.018(10)
C148 0.033(11) 0.045(13) 0.055(14) -0.019(10) 0.007(10) -0.011(9)
C149 0.020(9) 0.040(10) 0.033(10) -0.012(8) 0.005(8) 0.004(8)
C150 0.014(9) 0.053(13) 0.057(14) -0.003(11) 0.007(9) 0.007(8)
C151 0.036(12) 0.054(14) 0.058(15) 0.028(12) 0.011(11) 0.009(10)
C152 0.075(18) 0.048(14) 0.049(14) 0.018(11) -0.004(13) -0.016(12)
C153 0.047(13) 0.045(12) 0.045(13) 0.014(10) 0.014(11) 0.011(10)
C155 0.046(13) 0.031(10) 0.039(12) -0.007(9) 0.011(10) 0.003(9)
C156 0.024(10) 0.052(13) 0.032(10) 0.000(9) -0.014(8) -0.014(9)
C157 0.027(11) 0.050(12) 0.043(12) 0.009(10) 0.018(10) 0.013(9)
C158 0.052(14) 0.051(13) 0.034(11) 0.001(10) 0.004(10) -0.010(11)
C159 0.052(15) 0.068(16) 0.029(11) -0.005(11) -0.012(11) -0.007(12)
C162 0.049(13) 0.034(11) 0.047(13) 0.018(10) -0.005(11) 0.000(9)
C163 0.026(10) 0.033(10) 0.045(12) -0.007(9) -0.010(9) 0.003(8)
C166 0.034(11) 0.051(13) 0.039(12) 0.025(10) 0.006(10) 0.020(10)
C167 0.047(13) 0.044(12) 0.026(10) -0.007(9) -0.007(9) -0.018(10)
C168 0.058(15) 0.052(14) 0.037(12) 0.004(10) 0.017(11) 0.028(11)
C169 0.043(13) 0.057(14) 0.025(10) -0.003(9) -0.002(9) 0.007(10)
O1 0.050(9) 0.043(8) 0.026(7) 0.001(6) 0.004(7) -0.002(7)
O2 0.026(7) 0.055(9) 0.041(8) 0.000(7) -0.011(7) 0.005(6)
O82 0.095(16) 0.065(12) 0.067(13) 0.016(10) 0.021(11) 0.028(11)
O4 0.085(14) 0.050(10) 0.078(13) -0.001(9) 0.011(11) 0.015(10)
O5 0.025(7) 0.048(8) 0.024(6) 0.002(6) -0.003(5) 0.009(6)
O6 0.044(8) 0.032(7) 0.041(8) 0.001(6) 0.011(7) 0.004(6)
O7 0.048(10) 0.051(9) 0.057(10) 0.011(8) -0.009(8) 0.006(8)
O8 0.045(9) 0.036(8) 0.039(8) 0.003(6) 0.011(7) 0.013(6)
O9 0.038(8) 0.040(8) 0.047(9) -0.002(7) 0.013(7) -0.003(6)
O10 0.048(9) 0.030(7) 0.035(7) -0.003(6) -0.002(7) 0.010(6)
O11 0.021(7) 0.049(8) 0.047(9) -0.009(7) -0.014(6) 0.004(6)
O12 0.15(3) 0.16(3) 0.11(2) 0.08(2) 0.05(2) 0.00(2)
O13 0.047(9) 0.054(10) 0.056(10) 0.018(8) -0.002(8) -0.015(7)
O15 0.054(9) 0.038(8) 0.030(7) 0.010(6) 0.006(7) -0.005(7)
O17 0.032(8) 0.054(9) 0.050(9) 0.008(8) -0.005(7) -0.008(7)
O18 0.058(11) 0.059(11) 0.049(10) 0.016(8) 0.013(8) -0.003(8)
O19 0.047(9) 0.055(10) 0.044(9) 0.006(7) 0.000(8) -0.020(7)
O20 0.068(12) 0.059(11) 0.047(10) -0.010(8) -0.002(9) -0.001(9)
O21 0.033(9) 0.128(17) 0.033(8) 0.017(10) 0.004(7) 0.009(10)
O23 0.037(8) 0.057(10) 0.051(9) 0.025(8) 0.005(7) 0.002(7)
O24 0.042(9) 0.045(8) 0.040(8) 0.002(7) -0.002(7) 0.009(7)
O25 0.078(12) 0.032(8) 0.049(10) 0.003(7) -0.009(9) -0.001(8)
O26 0.078(13) 0.055(10) 0.046(10) 0.010(8) -0.002(9) 0.010(9)
O27 0.038(8) 0.049(9) 0.030(7) 0.005(6) -0.013(6) 0.001(6)
O28 0.044(8) 0.036(7) 0.022(6) 0.000(5) -0.010(6) -0.007(6)
O29 0.019(6) 0.044(8) 0.038(8) -0.003(6) -0.013(6) 0.005(5)
O30 0.045(9) 0.039(8) 0.029(7) 0.000(6) -0.008(7) -0.008(6)
O31 0.075(13) 0.058(11) 0.078(13) 0.013(10) -0.008(11) -0.011(10)
O32 0.033(7) 0.040(8) 0.035(8) 0.003(6) -0.001(6) -0.006(6)
O33 0.036(8) 0.033(7) 0.048(8) 0.012(6) 0.009(7) 0.000(6)
O34 0.041(8) 0.045(8) 0.037(8) -0.011(7) -0.007(7) 0.010(7)
O35 0.050(9) 0.037(8) 0.042(8) 0.017(7) 0.018(7) 0.004(7)
O36 0.039(8) 0.063(10) 0.018(6) 0.005(6) 0.005(6) 0.002(7)
O37 0.029(8) 0.053(9) 0.037(8) 0.015(7) 0.001(6) 0.006(6)
O38 0.055(11) 0.085(13) 0.047(10) -0.007(9) 0.017(9) -0.012(9)
O39 0.038(8) 0.062(10) 0.033(8) 0.004(7) 0.007(7) 0.005(7)
O40 0.033(8) 0.036(7) 0.040(8) 0.012(6) 0.008(6) 0.013(6)
O42 0.059(10) 0.051(9) 0.028(7) -0.008(7) 0.011(7) 0.005(8)
O43 0.058(10) 0.040(9) 0.038(8) -0.006(7) 0.002(7) -0.003(7)
O44 0.044(9) 0.029(7) 0.049(9) 0.000(6) 0.007(7) 0.010(6)
O45 0.050(9) 0.035(8) 0.041(8) 0.009(6) 0.003(7) -0.002(7)
O46 0.042(9) 0.066(10) 0.038(8) 0.021(8) 0.005(7) 0.010(8)
O47 0.036(8) 0.025(7) 0.056(9) 0.001(6) 0.016(7) 0.002(6)
O48 0.061(10) 0.058(10) 0.033(8) 0.000(7) 0.027(8) -0.009(8)
O49 0.059(11) 0.050(9) 0.039(8) -0.001(7) 0.011(8) 0.008(8)
O50 0.049(9) 0.040(8) 0.030(7) 0.008(6) 0.001(7) 0.000(7)
O51 0.060(10) 0.036(8) 0.044(9) 0.006(7) 0.007(8) 0.003(7)
O52 0.052(9) 0.033(7) 0.034(7) 0.000(6) 0.021(7) 0.008(6)
O53 0.069(11) 0.035(8) 0.033(8) 0.007(6) 0.028(8) 0.011(7)
O54 0.051(10) 0.057(10) 0.055(10) -0.007(8) 0.002(8) -0.001(8)
O55 0.044(9) 0.047(9) 0.040(8) 0.004(7) 0.007(7) -0.005(7)
O56 0.051(9) 0.037(8) 0.042(8) 0.001(6) 0.006(7) 0.004(7)
O57 0.073(11) 0.041(8) 0.029(8) 0.010(6) 0.002(8) 0.009(8)
O58 0.044(8) 0.037(7) 0.027(7) -0.008(6) -0.005(6) -0.009(6)
O59 0.035(8) 0.036(8) 0.050(9) 0.020(7) 0.006(7) 0.009(6)
O60 0.051(9) 0.038(8) 0.022(7) 0.000(6) 0.003(6) -0.004(7)
O62 0.054(9) 0.036(8) 0.035(8) 0.006(6) 0.004(7) -0.003(7)
O63 0.043(9) 0.043(8) 0.037(8) 0.004(6) -0.005(7) -0.003(7)
O64 0.037(8) 0.043(8) 0.035(8) 0.022(6) 0.001(6) -0.001(6)
O65 0.060(10) 0.031(8) 0.057(10) 0.022(7) 0.011(8) -0.003(7)
O66 0.040(9) 0.080(12) 0.060(11) 0.011(10) -0.014(8) -0.023(8)
O67 0.038(8) 0.037(8) 0.029(7) 0.000(6) -0.009(6) -0.003(6)
O68 0.048(9) 0.045(8) 0.026(7) -0.008(6) 0.001(7) 0.007(7)
O69 0.048(9) 0.044(8) 0.041(8) 0.015(7) 0.016(7) 0.015(7)
O70 0.035(9) 0.072(11) 0.057(10) -0.021(9) 0.016(8) -0.008(8)
O71 0.088(14) 0.063(11) 0.050(10) -0.010(9) 0.008(10) 0.012(10)
O72 0.040(8) 0.044(8) 0.030(7) 0.009(6) 0.001(6) 0.003(6)
O73 0.063(10) 0.034(7) 0.024(7) -0.004(6) 0.001(7) -0.004(7)
O74 0.039(8) 0.044(8) 0.029(7) 0.015(6) 0.009(6) 0.002(6)
O75 0.052(10) 0.042(9) 0.048(9) 0.005(7) -0.002(8) 0.001(7)
O76 0.037(9) 0.082(13) 0.060(11) 0.011(9) 0.005(8) 0.016(8)
O77 0.017(6) 0.056(9) 0.034(7) -0.004(7) -0.005(6) -0.003(6)
O78 0.032(8) 0.051(9) 0.044(9) 0.001(7) -0.002(7) -0.004(6)
O79 0.032(8) 0.057(9) 0.042(8) -0.002(7) 0.006(7) -0.015(7)
O80 0.098(14) 0.022(7) 0.045(9) 0.009(7) -0.030(9) 0.000(8)
O83 0.024(7) 0.041(8) 0.060(10) -0.009(7) 0.000(7) 0.000(6)
O7W 0.057(12) 0.097(16) 0.065(12) 0.011(11) -0.001(10) -0.005(10)
O6W 0.058(11) 0.067(12) 0.071(12) 0.017(10) -0.014(10) -0.024(9)
O5W 0.084(14) 0.055(10) 0.060(11) -0.002(9) 0.025(10) -0.002(9)
O4W 0.15(3) 0.18(4) 0.40(7) 0.20(4) 0.17(4) 0.11(3)
O3W 0.19(3) 0.073(15) 0.071(15) 0.025(12) 0.032(17) 0.046(17)
O2W 0.060(13) 0.12(2) 0.13(2) 0.080(17) -0.010(14) 0.008(13)
O1W 0.11(2) 0.098(18) 0.13(2) 0.070(16) -0.001(17) -0.047(15)
O9W 0.103(18) 0.13(2) 0.067(14) -0.012(14) 0.019(13) 0.052(16)
O8W 0.098(18) 0.13(2) 0.092(18) -0.016(16) 0.026(15) -0.015(16)

loop_
_atom_type_symbol
_atom_type_description
_atom_type_scat_dispersion_real
_atom_type_scat_dispersion_imag
_atom_type_scat_source
C C 0.0033 0.0016 'International Tables Vol C Tables 4.2.6.8 and 6.1.1.4'
H H 0.0000 0.0000 'International Tables Vol C Tables 4.2.6.8 and 6.1.1.4'
O O 0.0106 0.0060 'International Tables Vol C Tables 4.2.6.8 and 6.1.1.4'
Pb Pb -3.3944 10.1111 'International Tables Vol C Tables 4.2.6.8 and 6.1.1.4'

loop_
_geom_angle_atom_site_label_1
_geom_angle_atom_site_label_2
_geom_angle_atom_site_label_3
_geom_angle
O68 Pb4 O33 104.2(5)
O68 Pb4 O64 82.7(5)
O33 Pb4 O64 71.1(5)
O68 Pb4 O36 72.0(5)
O33 Pb4 O36 82.7(5)
O64 Pb4 O36 137.7(5)
O63 Pb6 O59 85.2(5)
O63 Pb6 O28 109.2(5)
O59 Pb6 O28 71.6(5)
O63 Pb6 O32 72.2(5)
O59 Pb6 O32 139.3(5)
O28 Pb6 O32 84.2(5)
O27 Pb7 O59 96.7(5)
O27 Pb7 O28 73.5(5)
O59 Pb7 O28 71.4(5)
O27 Pb7 O58 69.4(5)
O59 Pb7 O58 72.0(5)
O28 Pb7 O58 123.3(5)
O78 Pb16 O74 85.2(5)
O78 Pb16 O1 110.3(5)
O74 Pb16 O1 69.2(5)
O78 Pb16 O11 69.7(5)
O74 Pb16 O11 134.5(4)
O1 Pb16 O11 84.4(5)
O15 Pb12 O48 102.0(5)
O15 Pb12 O18 84.4(6)
O48 Pb12 O18 69.5(6)
O15 Pb12 O42 71.2(5)
O48 Pb12 O42 85.9(6)
O18 Pb12 O42 141.0(6)
O58 Pb8 O27 69.3(5)
O58 Pb8 O56 86.0(5)
O27 Pb8 O56 136.6(5)
O58 Pb8 O24 108.8(5)
O27 Pb8 O24 83.7(5)
O56 Pb8 O24 70.9(5)
O49 Pb10 O19 71.3(6)
O49 Pb10 O57 85.2(5)
O19 Pb10 O57 107.1(5)
O49 Pb10 O23 138.0(6)
O19 Pb10 O23 83.7(6)
O57 Pb10 O23 70.3(5)
O32 Pb5 O64 96.9(5)
O32 Pb5 O63 71.5(5)
O64 Pb5 O63 72.2(5)
O32 Pb5 O33 71.9(5)
O64 Pb5 O33 69.0(4)
O63 Pb5 O33 121.7(5)
O79 Pb14 O43 86.2(6)
O79 Pb14 O10 71.3(5)
O43 Pb14 O10 109.7(5)
O79 Pb14 O83 138.4(5)
O43 Pb14 O83 70.7(5)
O10 Pb14 O83 84.2(5)
O69 Pb3 O36 95.9(6)
O69 Pb3 O37 70.0(5)
O36 Pb3 O37 72.2(4)
O69 Pb3 O68 71.9(5)
O36 Pb3 O68 70.5(5)
O37 Pb3 O68 122.3(5)
O11 Pb15 O79 95.9(5)
O11 Pb15 O10 71.9(5)
O79 Pb15 O10 72.1(5)
O11 Pb15 O78 71.4(5)
O79 Pb15 O78 72.0(5)
O10 Pb15 O78 124.6(4)
O2 Pb1 O74 93.5(5)
O2 Pb1 O1 72.5(5)
O74 Pb1 O1 71.0(5)
O2 Pb1 O73 70.0(5)
O74 Pb1 O73 73.5(5)
O1 Pb1 O73 125.6(5)
O37 Pb2 O69 69.9(5)
O37 Pb2 O73 99.1(5)
O69 Pb2 O73 82.8(5)
O37 Pb2 O2 84.2(5)
O69 Pb2 O2 139.1(5)
O73 Pb2 O2 70.3(5)
O56 Pb9 O23 95.1(6)
O56 Pb9 O57 73.6(5)
O23 Pb9 O57 72.9(5)
O56 Pb9 O24 71.3(5)
O23 Pb9 O24 71.5(5)
O57 Pb9 O24 126.5(5)
O83 Pb13 O42 98.2(5)
O83 Pb13 O43 73.9(5)
O42 Pb13 O43 71.4(6)
O83 Pb13 O15 70.4(4)
O42 Pb13 O15 65.9(5)
O43 Pb13 O15 118.2(5)
O18 Pb11 O49 94.5(6)
O18 Pb11 O19 74.1(6)
O49 Pb11 O19 71.9(6)
O18 Pb11 O48 68.1(6)
O49 Pb11 O48 70.6(5)
O19 Pb11 O48 123.2(5)
O16 C1 C74 104(3)
O16 C1 H1A 110.9
C74 C1 H1A 110.9
O16 C1 H1B 110.9
C74 C1 H1B 110.9
H1A C1 H1B 108.9
O82 C2 C124 111(2)
O82 C2 H2A 109.5
C124 C2 H2A 109.5
O82 C2 H2B 109.5
C124 C2 H2B 109.5
H2A C2 H2B 108.1
O12 C3 C98 111(3)
O12 C3 H3A 109.4
C98 C3 H3A 109.4
O12 C3 H3B 109.4
C98 C3 H3B 109.4
H3A C3 H3B 108.0
O80 C4 C5 108(2)
O80 C4 C144 108.0(18)
C5 C4 C144 115(2)
O80 C4 H4A 108.5
C5 C4 H4A 108.5
C144 C4 H4A 108.5
O81 C5 C4 87(5)
O81 C5 H5A 114.1
C4 C5 H5A 114.1
O81 C5 H5B 114.1
C4 C5 H5B 114.1
H5A C5 H5B 111.3
C44 C22 O53 109.4(19)
C44 C22 C142 115.3(17)
O53 C22 C142 104.8(17)
C44 C22 H22A 109.1
O53 C22 H22A 109.1
C142 C22 H22A 109.1
C136 C33 O30 106.0(17)
C136 C33 C114 124(2)
O30 C33 C114 102.9(18)
C136 C33 H33A 107.8
O30 C33 H33A 107.8
C114 C33 H33A 107.8
C76 C35 O8 108.4(18)
C76 C35 C163 116.0(18)
O8 C35 C163 106.8(17)
C76 C35 H35A 108.5
O8 C35 H35A 108.5
C163 C35 H35A 108.5
C132 C41 O77 105.4(19)
C132 C41 C162 113.3(18)
O77 C41 C162 108.2(15)
C132 C41 H41A 109.9
O77 C41 H41A 109.9
C162 C41 H41A 109.9
O54 C44 C22 113.6(17)
O54 C44 H44A 108.8
C22 C44 H44A 108.8
O54 C44 H44B 108.8
C22 C44 H44B 108.8
H44A C44 H44B 107.7
O65 C48 O60 111.8(18)
O65 C48 C81 110.1(17)
O60 C48 C81 111.5(16)
O65 C48 H48A 107.7
O60 C48 H48A 107.7
C81 C48 H48A 107.7
O74 C50 C162 111.5(17)
O74 C50 C101 111.1(16)
C162 C50 C101 110.9(18)
O74 C50 H50A 107.7
C162 C50 H50A 107.7
C101 C50 H50A 107.7
C111 C54 O72 106(2)
C111 C54 C91 115(2)
O72 C54 C91 110.9(17)
C111 C54 H54A 108.4
O72 C54 H54A 108.4
C91 C54 H54A 108.4
C135 C55 O62 105.4(18)
C135 C55 C112 115.7(19)
O62 C55 C112 107.8(15)
C135 C55 H55A 109.3
O62 C55 H55A 109.3
C112 C55 H55A 109.3
O35 C57 O34 111.7(18)
O35 C57 C117 111.6(17)
O34 C57 C117 109.3(16)
O35 C57 H57A 108.0
O34 C57 H57A 108.0
C117 C57 H57A 108.0
O50 C58 O53 112.7(16)
O50 C58 C138 111.7(19)
O53 C58 C138 110.4(17)
O50 C58 H58A 107.2
O53 C58 H58A 107.2
C138 C58 H58A 107.2
O10 C62 C107 114.8(19)
O10 C62 C120 107.9(17)
C107 C62 C120 108.5(18)
O10 C62 H62A 108.5
C107 C62 H62A 108.5
C120 C62 H62A 108.5
O64 C64 C109 113(2)
O64 C64 C81 108.4(17)
C109 C64 C81 107.5(17)
O64 C64 H64A 109.4
C109 C64 H64A 109.4
C81 C64 H64A 109.4
O59 C65 C108 110.8(16)
O59 C65 C112 107.3(16)
C108 C65 C112 114.5(18)
O59 C65 H65A 108.0
C108 C65 H65A 108.0
C112 C65 H65A 108.0
O23 C66 C105 115(2)
O23 C66 C78 105(2)
C105 C66 C78 110(2)
O23 C66 H66A 108.8
C105 C66 H66A 108.8
C78 C66 H66A 108.8
O79 C69 C144 110.4(18)
O79 C69 C140 105.7(16)
C144 C69 C140 110.2(18)
O79 C69 H69A 110.1
C144 C69 H69A 110.1
C140 C69 H69A 110.1
C136 C70 O27 115(2)
C136 C70 C150 111(2)
O27 C70 C150 107.7(17)
C136 C70 H70A 107.6
O27 C70 H70A 107.6
C150 C70 H70A 107.6
O83 C72 C118 113.4(19)
O83 C72 C167 114.5(17)
C118 C72 C167 108(2)
O83 C72 H72A 106.7
C118 C72 H72A 106.7
C167 C72 H72A 106.7
C80 C73 O50 104.3(15)
C80 C73 C75 114.4(16)
O50 C73 C75 108.9(15)
C80 C73 H73A 109.7
O50 C73 H73A 109.7
C75 C73 H73A 109.7
O35 C74 C1 113(3)
O35 C74 C137 114(2)
C1 C74 C137 109(2)
O35 C74 H74A 106.8
C1 C74 H74A 106.8
C137 C74 H74A 106.8
C85 C75 O52 104.4(17)
C85 C75 C73 113.9(18)
O52 C75 C73 105.8(15)
C85 C75 H75A 110.8
O52 C75 H75A 110.8
C73 C75 H75A 110.8
O7 C76 C35 113.8(17)
O7 C76 H76A 108.8
C35 C76 H76A 108.8
O7 C76 H76B 108.8
C35 C76 H76B 108.8
H76A C76 H76B 107.7
O24 C78 C143 118(2)
O24 C78 C66 113(2)
C143 C78 C66 109(2)
O24 C78 H78A 105.4
C143 C78 H78A 105.4
C66 C78 H78A 105.4
O38 C79 C141 111.7(18)
O38 C79 H79A 109.3
C141 C79 H79A 109.3
O38 C79 H79B 109.3
C141 C79 H79B 109.3
H79A C79 H79B 107.9
O49 C80 C73 110.1(15)
O49 C80 C88 109.8(17)
C73 C80 C88 109.5(16)
O49 C80 H80A 109.1
C73 C80 H80A 109.1
C88 C80 H80A 109.1
O63 C81 C48 114.9(16)
O63 C81 C64 110.1(17)
C48 C81 C64 109.1(17)
O63 C81 H81A 107.5
C48 C81 H81A 107.5
C64 C81 H81A 107.5
O44 C82 O45 111.5(17)
O44 C82 C94 110.3(17)
O45 C82 C94 107.7(17)
O44 C82 H82A 109.1
O45 C82 H82A 109.1
C94 C82 H82A 109.1
O51 C85 C75 117(2)
O51 C85 H85A 108.0
C75 C85 H85A 108.0
O51 C85 H85B 108.0
C75 C85 H85B 108.0
H85A C85 H85B 107.2
O47 C86 C139 110.1(17)
O47 C86 C119 112.4(18)
C139 C86 C119 110(2)
O47 C86 H86A 108.0
C139 C86 H86A 108.0
C119 C86 H86A 108.0
O48 C88 C153 118.8(17)
O48 C88 C80 110.0(17)
C153 C88 C80 105.7(18)
O48 C88 H88A 107.3
C153 C88 H88A 107.3
C80 C88 H88A 107.3
O69 C89 C91 115.4(18)
O69 C89 C110 110.6(17)
C91 C89 C110 112.7(19)
O69 C89 H89A 105.8
C91 C89 H89A 105.8
C110 C89 H89A 105.8
O2 C90 C146 112.8(16)
O2 C90 C95 112.3(15)
C146 C90 C95 107.6(16)
O2 C90 H90A 108.0
C146 C90 H90A 108.0
C95 C90 H90A 108.0
O70 C91 C54 114(2)
O70 C91 C89 108.1(19)
C54 C91 C89 111.9(18)
O70 C91 H91A 107.4
C54 C91 H91A 107.4
C89 C91 H91A 107.4
O43 C94 C139 114(2)
O43 C94 C82 114.1(17)
C139 C94 C82 112.1(19)
O43 C94 H94A 105.2
C139 C94 H94A 105.2
C82 C94 H94A 105.2
O1 C95 C131 120.0(18)
O1 C95 C90 107.2(17)
C131 C95 C90 112.9(17)
O1 C95 H95A 105.1
C131 C95 H95A 105.1
C90 C95 H95A 105.1
O13 C98 C118 108.8(19)
O13 C98 C3 107(2)
C118 C98 C3 118(2)
O13 C98 H98A 107.6
C118 C98 H98A 107.6
C3 C98 H98A 107.6
O73 C101 C149 117.7(16)
O73 C101 C50 111.6(17)
C149 C101 C50 112.6(16)
O73 C101 H10A 104.5
C149 C101 H10A 104.5
C50 C101 H10A 104.5
C66 C105 O20 108(2)
C66 C105 C124 107(2)
O20 C105 C124 113(2)
C66 C105 H10B 109.7
O20 C105 H10B 109.7
C124 C105 H10B 109.7
C115 C106 C141 109.6(15)
C115 C106 O34 106.0(16)
C141 C106 O34 109.8(16)
C115 C106 H10C 110.5
C141 C106 H10C 110.5
O34 C106 H10C 110.5
O8 C107 O9 111.6(16)
O8 C107 C62 111.6(17)
O9 C107 C62 110.3(16)
O8 C107 H10D 107.7
O9 C107 H10D 107.7
C62 C107 H10D 107.7
O58 C108 C151 113.8(18)
O58 C108 C65 110.4(18)
C151 C108 C65 111.1(16)
O58 C108 H10E 107.1
C151 C108 H10E 107.1
C65 C108 H10E 107.1
C64 C109 O67 106.1(15)
C64 C109 C133 113(2)
O67 C109 C133 107.4(14)
C64 C109 H10F 110.2
O67 C109 H10F 110.2
C133 C109 H10F 110.2
O68 C110 C156 119.8(19)
O68 C110 C89 114.2(18)
C156 C110 C89 109.5(18)
O68 C110 H11A 103.7
C156 C110 H11A 103.7
C89 C110 H11A 103.7
O71 C111 C54 115.1(19)
O71 C111 H11B 108.5
C54 C111 H11B 108.5
O71 C111 H11C 108.5
C54 C111 H11C 108.5
H11B C111 H11C 107.5
O60 C112 C65 113.3(17)
O60 C112 C55 108.6(16)
C65 C112 C55 111.0(16)
O60 C112 H11D 107.9
C65 C112 H11D 107.9
C55 C112 H11D 107.9
O31 C114 C33 113(2)
O31 C114 H11E 109.1
C33 C114 H11E 109.1
O31 C114 H11F 109.1
C33 C114 H11F 109.1
H11E C114 H11F 107.8
O36 C115 C106 110.1(16)
O36 C115 C130 104.4(16)
C106 C115 C130 112.8(17)
O36 C115 H11G 109.8
C106 C115 H11G 109.8
C130 C115 H11G 109.8
O33 C117 C126 110.7(15)
O33 C117 C57 117.4(17)
C126 C117 C57 112.7(19)
O33 C117 H11H 104.9
C126 C117 H11H 104.9
C57 C117 H11H 104.9
O9 C118 C98 112.8(19)
O9 C118 C72 106(2)
C98 C118 C72 115(2)
O9 C118 H11I 107.4
C98 C118 H11I 107.4
C72 C118 H11I 107.4
O45 C119 C152 108(2)
O45 C119 C86 110.4(18)
C152 C119 C86 112(2)
O45 C119 H11J 108.9
C152 C119 H11J 108.9
C86 C119 H11J 108.9
O11 C120 C163 112.1(18)
O11 C120 C62 104.4(19)
C163 C120 C62 108.3(18)
O11 C120 H12A 110.6
C163 C120 H12A 110.6
C62 C120 H12A 110.6
C129 C122 O21 105(2)
C129 C122 C128 112(2)
O21 C122 C128 113(2)
C129 C122 H12B 109.1
O21 C122 H12B 109.1
C128 C122 H12B 109.1
O26 C124 C105 108(2)
O26 C124 C2 108(2)
C105 C124 C2 112(2)
O26 C124 H12C 109.8
C105 C124 H12C 109.8
C2 C124 H12C 109.8
O18 C125 C128 112(2)
O18 C125 C148 108.7(19)
C128 C125 C148 104(2)
O18 C125 H12D 110.7
C128 C125 H12D 110.7
C148 C125 H12D 110.7
O32 C126 C117 114.6(17)
O32 C126 C137 111.3(17)
C117 C126 C137 110.7(18)
O32 C126 H12E 106.6
C117 C126 H12E 106.6
C137 C126 H12E 106.6
C125 C128 O17 105(2)
C125 C128 C122 113(2)
O17 C128 C122 111(2)
C125 C128 H12F 109.5
O17 C128 H12F 109.5
C122 C128 H12F 109.5
O22 C129 C122 113(4)
O22 C129 H12G 108.9
C122 C129 H12G 108.9
O22 C129 H12H 108.9
C122 C129 H12H 108.9
H12G C129 H12H 107.7
O37 C130 C155 119.2(17)
O37 C130 C115 116.5(17)
C155 C130 C115 107.3(17)
O37 C130 H13A 104.0
C155 C130 H13A 104.0
C115 C130 H13A 104.0
O6 C131 O5 111.7(18)
O6 C131 C95 108.6(18)
O5 C131 C95 112.4(15)
O6 C131 H13B 108.0
O5 C131 H13B 108.0
C95 C131 H13B 108.0
O76 C132 C41 111(2)
O76 C132 H13C 109.4
C41 C132 H13C 109.4
O76 C132 H13D 109.4
C41 C132 H13D 109.4
H13C C132 H13D 108.0
C166 C133 O65 109.4(18)
C166 C133 C109 114(2)
O65 C133 C109 104.4(15)
C166 C133 H13E 109.7
O65 C133 H13E 109.7
C109 C133 H13E 109.7
O75 C134 O80 111.6(19)
O75 C134 C140 112(2)
O80 C134 C140 112.0(19)
O75 C134 H13F 106.9
O80 C134 H13F 106.9
C140 C134 H13F 106.9
O61 C135 C55 112(3)
O61 C135 H13G 109.2
C55 C135 H13G 109.2
O61 C135 H13L 109.2
C55 C135 H13L 109.2
H13G C135 H13L 107.9
C70 C136 C33 121(3)
C70 C136 O25 108.2(19)
C33 C136 O25 108.2(18)
C70 C136 H13H 106.1
C33 C136 H13H 106.1
O25 C136 H13H 106.1
O29 C137 C74 118(2)
O29 C137 C126 103.7(16)
C74 C137 C126 109.3(17)
O29 C137 H13I 108.6
C74 C137 H13I 108.6
C126 C137 H13I 108.6
O57 C138 C58 116.8(19)
O57 C138 C147 109(2)
C58 C138 C147 112(2)
O57 C138 H13J 106.0
C58 C138 H13J 106.0
C147 C138 H13J 106.0
C94 C139 O42 108.1(19)
C94 C139 C86 113.7(19)
O42 C139 C86 110.3(17)
C94 C139 H13K 108.2
O42 C139 H13K 108.2
C86 C139 H13K 108.2
O78 C140 C134 115.1(19)
O78 C140 C69 110.6(17)
C134 C140 C69 109.3(19)
O78 C140 H14A 107.2
C134 C140 H14A 107.2
C69 C140 H14A 107.2
C106 C141 O39 109.6(16)
C106 C141 C79 115.4(16)
O39 C141 C79 103.0(15)
C106 C141 H14B 109.5
O39 C141 H14B 109.5
C79 C141 H14B 109.5
O55 C142 C147 110.4(19)
O55 C142 C22 113.3(18)
C147 C142 C22 108.0(16)
O55 C142 H14C 108.4
C147 C142 H14C 108.4
C22 C142 H14C 108.4
O26 C143 O25 106(2)
O26 C143 C78 118(2)
O25 C143 C78 109.5(19)
O26 C143 H14D 107.7
O25 C143 H14D 107.7
C78 C143 H14D 107.7
O44 C144 C69 107.1(17)
O44 C144 C4 110.5(17)
C69 C144 C4 109.0(19)
O44 C144 H14E 110.1
C69 C144 H14E 110.1
C4 C144 H14E 110.1
C168 C146 O40 115.3(17)
C168 C146 C90 110.0(16)
O40 C146 C90 104.3(16)
C168 C146 H14F 109.0
O40 C146 H14F 109.0
C90 C146 H14F 109.0
O56 C147 C142 112.1(16)
O56 C147 C138 110.8(18)
C142 C147 C138 112(2)
O56 C147 H14G 107.3
C142 C147 H14G 107.3
C138 C147 H14G 107.3
O19 C148 C159 112.6(17)
O19 C148 C125 107.8(19)
C159 C148 C125 109.6(18)
O19 C148 H14H 108.9
C159 C148 H14H 108.9
C125 C148 H14H 108.9
O70 C149 O77 108.5(16)
O70 C149 C101 112.2(17)
O77 C149 C101 112.3(15)
O70 C149 H14I 107.9
O77 C149 H14I 107.9
C101 C149 H14I 107.9
O28 C150 C157 119.3(19)
O28 C150 C70 112.3(17)
C157 C150 C70 108.9(18)
O28 C150 H15A 105.0
C157 C150 H15A 105.0
C70 C150 H15A 105.0
O62 C151 C108 110(2)
O62 C151 O55 109.8(16)
C108 C151 O55 109.9(17)
O62 C151 H15B 108.9
C108 C151 H15B 108.9
O55 C151 H15B 108.9
O46 C152 C119 112.5(19)
O46 C152 H15C 109.1
C119 C152 H15C 109.1
O46 C152 H15D 109.1
C119 C152 H15D 109.1
H15C C152 H15D 107.8
O52 C153 O47 114(2)
O52 C153 C88 111.7(17)
O47 C153 C88 110.6(17)
O52 C153 H15E 106.5
O47 C153 H15E 106.5
C88 C153 H15E 106.5
O40 C155 O39 109.4(18)
O40 C155 C130 108.3(17)
O39 C155 C130 115.2(16)
O40 C155 H15F 107.9
O39 C155 H15F 107.9
C130 C155 H15F 107.9
O72 C156 O67 111.5(18)
O72 C156 C110 112.8(17)
O67 C156 C110 107.9(17)
O72 C156 H15G 108.2
O67 C156 H15G 108.2
C110 C156 H15G 108.2
O29 C157 O30 115.4(16)
O29 C157 C150 109.6(16)
O30 C157 C150 111.6(18)
O29 C157 H15H 106.6
O30 C157 H15H 106.6
C150 C157 H15H 106.6
O17 C158 O13 110.4(19)
O17 C158 C167 112.2(19)
O13 C158 C167 106.5(17)
O17 C158 H15I 109.2
O13 C158 H15I 109.2
C167 C158 H15I 109.2
O20 C159 O21 111(2)
O20 C159 C148 110(2)
O21 C159 C148 110.1(19)
O20 C159 H15J 108.7
O21 C159 H15J 108.7
C148 C159 H15J 108.7
O75 C162 C50 108.1(18)
O75 C162 C41 107.7(16)
C50 C162 C41 111.3(19)
O75 C162 H16A 109.9
C50 C162 H16A 109.9
C41 C162 H16A 109.9
O6 C163 C35 108.7(15)
O6 C163 C120 103.2(16)
C35 C163 C120 110.8(18)
O6 C163 H16B 111.3
C35 C163 H16B 111.3
C120 C163 H16B 111.3
O66 C166 C133 113.1(17)
O66 C166 H16C 109.0
C133 C166 H16C 109.0
O66 C166 H16D 109.0
C133 C166 H16D 109.0
H16C C166 H16D 107.8
C158 C167 O15 111.1(16)
C158 C167 C72 111.9(19)
O15 C167 C72 106.4(16)
C158 C167 H16E 109.1
O15 C167 H16E 109.1
C72 C167 H16E 109.1
O5 C168 C146 109.7(19)
O5 C168 C169 107.3(17)
C146 C168 C169 112.1(18)
O5 C168 H16F 109.2
C146 C168 H16F 109.2
C169 C168 H16F 109.2
O4 C169 C168 108.6(19)
O4 C169 H16G 110.0
C168 C169 H16G 110.0
O4 C169 H16H 110.0
C168 C169 H16H 110.0
H16G C169 H16H 108.4
C95 O1 Pb16 117.2(12)
C95 O1 Pb1 103.9(13)
Pb16 O1 Pb1 105.5(5)
C90 O2 Pb1 117.3(11)
C90 O2 Pb2 112.9(11)
Pb1 O2 Pb2 112.6(6)
C2 O82 H82B 109.5
C169 O4 H4B 109.5
C168 O5 C131 115.0(15)
C131 O6 C163 114.1(14)
C76 O7 H7A 109.5
C107 O8 C35 115.1(15)
C107 O9 C118 119.1(16)
C62 O10 Pb14 121.7(11)
C62 O10 Pb15 102.1(13)
Pb14 O10 Pb15 105.0(5)
C120 O11 Pb15 118.1(12)
C120 O11 Pb16 106.8(12)
Pb15 O11 Pb16 109.8(6)
C3 O12 H12I 109.5
C158 O13 C98 115.5(19)
C167 O15 Pb12 123.3(12)
C167 O15 Pb13 99.1(11)
Pb12 O15 Pb13 105.2(6)
C1 O16 H16I 109.5
C158 O17 C128 112.0(18)
C125 O18 Pb11 116.4(13)
C125 O18 Pb12 108.7(15)
Pb11 O18 Pb12 113.7(7)
C148 O19 Pb10 121.8(12)
C148 O19 Pb11 100.7(12)
Pb10 O19 Pb11 104.7(7)
C159 O20 C105 114(2)
C122 O21 C159 116.6(19)
C129 O22 H22B 109.5
C66 O23 Pb9 121.2(14)
C66 O23 Pb10 107.8(13)
Pb9 O23 Pb10 110.2(6)
C78 O24 Pb8 117.9(14)
C78 O24 Pb9 102.3(14)
Pb8 O24 Pb9 102.7(5)
C143 O25 C136 124(2)
C143 O26 C124 115(2)
C70 O27 Pb7 117.2(12)
C70 O27 Pb8 110.1(12)
Pb7 O27 Pb8 112.7(6)
C150 O28 Pb6 118.3(11)
C150 O28 Pb7 102.1(11)
Pb6 O28 Pb7 105.0(5)
C137 O29 C157 118.1(15)
C157 O30 C33 112.8(15)
C114 O31 H31A 109.5
C126 O32 Pb5 115.4(12)
C126 O32 Pb6 113.1(12)
Pb5 O32 Pb6 109.2(6)
C117 O33 Pb4 119.9(12)
C117 O33 Pb5 102.3(10)
Pb4 O33 Pb5 106.1(5)
C57 O34 C106 115.7(16)
C74 O35 C57 116.0(18)
C115 O36 Pb3 118.1(11)
C115 O36 Pb4 105.1(12)
Pb3 O36 Pb4 108.7(6)
C130 O37 Pb2 117.4(13)
C130 O37 Pb3 103.8(11)
Pb2 O37 Pb3 105.9(5)
C79 O38 H38A 109.5
C155 O39 C141 112.9(15)
C155 O40 C146 115.8(15)
C139 O42 Pb13 115.2(11)
C139 O42 Pb12 109.7(11)
Pb13 O42 Pb12 114.3(7)
C94 O43 Pb13 103.9(12)
C94 O43 Pb14 120.0(11)
Pb13 O43 Pb14 106.1(7)
C144 O44 C82 114.5(16)
C119 O45 C82 115.5(18)
C152 O46 H46A 109.5
C153 O47 C86 117.5(15)
C88 O48 Pb12 119.5(13)
C88 O48 Pb11 101.6(12)
Pb12 O48 Pb11 105.9(7)
C80 O49 Pb11 119.6(11)
C80 O49 Pb10 114.1(12)
Pb11 O49 Pb10 110.8(7)
C58 O50 C73 117.1(15)
C85 O51 H51A 109.5
C153 O52 C75 114.9(16)
C58 O53 C22 113.6(16)
C44 O54 H54B 109.5
C142 O55 C151 114.0(16)
C147 O56 Pb9 116.5(12)
C147 O56 Pb8 113.4(12)
Pb9 O56 Pb8 113.9(7)
C138 O57 Pb10 116.4(13)
C138 O57 Pb9 103.8(12)
Pb10 O57 Pb9 104.8(5)
C108 O58 Pb8 119.1(11)
C108 O58 Pb7 101.7(10)
Pb8 O58 Pb7 105.6(5)
C65 O59 Pb7 115.3(12)
C65 O59 Pb6 113.7(10)
Pb7 O59 Pb6 109.4(6)
C112 O60 C48 120.4(14)
C151 O62 C55 117.7(15)
C81 O63 Pb6 122.2(12)
C81 O63 Pb5 100.5(11)
Pb6 O63 Pb5 104.4(5)
C64 O64 Pb5 117.5(13)
C64 O64 Pb4 113.1(12)
Pb5 O64 Pb4 111.6(5)
C48 O65 C133 119.1(17)
C166 O66 H66B 109.5
C156 O67 C109 114.2(15)
C110 O68 Pb4 119.2(13)
C110 O68 Pb3 99.4(11)
Pb4 O68 Pb3 104.7(5)
C89 O69 Pb3 120.2(12)
C89 O69 Pb2 116.8(13)
Pb3 O69 Pb2 113.5(6)
C91 O70 C149 119.0(18)
C111 O71 H71A 109.5
C156 O72 C54 116.7(17)
C101 O73 Pb2 114.9(11)
C101 O73 Pb1 100.8(11)
Pb2 O73 Pb1 104.0(6)
C50 O74 Pb1 117.6(12)
C50 O74 Pb16 113.1(11)
Pb1 O74 Pb16 112.3(6)
C162 O75 C134 119(2)
C132 O76 H76C 109.5
C149 O77 C41 111.3(14)
C140 O78 Pb16 119.9(12)
C140 O78 Pb15 100.0(11)
Pb16 O78 Pb15 105.7(6)
C69 O79 Pb15 119.1(12)
C69 O79 Pb14 115.9(12)
Pb15 O79 Pb14 110.4(7)
C4 O80 C134 116(2)
C72 O83 Pb13 119.4(12)
C72 O83 Pb14 109.0(12)
Pb13 O83 Pb14 107.5(6)
C5 O81 H81B 109.5
C135 O61 H61A 109.5

loop_
_geom_bond_atom_site_label_1
_geom_bond_atom_site_label_2
_geom_bond_distance
Pb4 O68 2.311(15)
Pb4 O33 2.334(13)
Pb4 O64 2.337(13)
Pb4 O36 2.446(14)
Pb6 O63 2.313(15)
Pb6 O59 2.342(13)
Pb6 O28 2.363(14)
Pb6 O32 2.377(14)
Pb7 O27 2.260(14)
Pb7 O59 2.298(15)
Pb7 O28 2.412(13)
Pb7 O58 2.471(14)
Pb16 O78 2.375(15)
Pb16 O74 2.376(15)
Pb16 O1 2.399(14)
Pb16 O11 2.441(14)
Pb12 O15 2.283(13)
Pb12 O48 2.337(15)
Pb12 O18 2.348(18)
Pb12 O42 2.374(16)
Pb8 O58 2.372(13)
Pb8 O27 2.373(15)
Pb8 O56 2.373(14)
Pb8 O24 2.437(16)
Pb10 O49 2.358(15)
Pb10 O19 2.379(16)
Pb10 O57 2.409(14)
Pb10 O23 2.413(15)
Pb5 O32 2.257(14)
Pb5 O64 2.312(14)
Pb5 O63 2.466(15)
Pb5 O33 2.476(13)
Pb14 O79 2.333(14)
Pb14 O43 2.381(15)
Pb14 O10 2.384(14)
Pb14 O83 2.406(15)
Pb3 O69 2.211(14)
Pb3 O36 2.290(15)
Pb3 O37 2.448(15)
Pb3 O68 2.546(14)
Pb15 O11 2.261(14)
Pb15 O79 2.280(14)
Pb15 O10 2.389(15)
Pb15 O78 2.450(15)
Pb1 O2 2.227(14)
Pb1 O74 2.241(13)
Pb1 O1 2.419(15)
Pb1 O73 2.493(13)
Pb2 O37 2.330(15)
Pb2 O69 2.349(16)
Pb2 O73 2.352(16)
Pb2 O2 2.363(15)
Pb9 O56 2.247(16)
Pb9 O23 2.249(14)
Pb9 O57 2.417(16)
Pb9 O24 2.523(15)
Pb13 O83 2.269(15)
Pb13 O42 2.302(13)
Pb13 O43 2.337(16)
Pb13 O15 2.652(15)
Pb11 O18 2.263(16)
Pb11 O49 2.267(16)
Pb11 O19 2.431(18)
Pb11 O48 2.497(17)
C1 O16 1.39(5)
C1 C74 1.51(4)
C1 H1A 0.9900
C1 H1B 0.9900
C2 O82 1.42(4)
C2 C124 1.63(4)
C2 H2A 0.9900
C2 H2B 0.9900
C3 O12 1.40(4)
C3 C98 1.54(4)
C3 H3A 0.9900
C3 H3B 0.9900
C4 O80 1.44(3)
C4 C5 1.458(10)
C4 C144 1.59(3)
C4 H4A 1.0000
C5 O81 1.451(10)
C5 H5A 0.9900
C5 H5B 0.9900
C22 C44 1.46(3)
C22 O53 1.46(3)
C22 C142 1.59(3)
C22 H22A 1.0000
C33 C136 1.46(3)
C33 O30 1.51(3)
C33 C114 1.57(4)
C33 H33A 1.0000
C35 C76 1.42(3)
C35 O8 1.50(3)
C35 C163 1.54(3)
C35 H35A 1.0000
C41 C132 1.47(3)
C41 O77 1.50(3)
C41 C162 1.54(3)
C41 H41A 1.0000
C44 O54 1.39(3)
C44 H44A 0.9900
C44 H44B 0.9900
C48 O65 1.36(3)
C48 O60 1.40(3)
C48 C81 1.53(3)
C48 H48A 1.0000
C50 O74 1.40(2)
C50 C162 1.48(3)
C50 C101 1.57(3)
C50 H50A 1.0000
C54 C111 1.46(3)
C54 O72 1.48(3)
C54 C91 1.49(3)
C54 H54A 1.0000
C55 C135 1.46(4)
C55 O62 1.54(2)
C55 C112 1.56(3)
C55 H55A 1.0000
C57 O35 1.40(3)
C57 O34 1.41(2)
C57 C117 1.50(3)
C57 H57A 1.0000
C58 O50 1.35(2)
C58 O53 1.43(3)
C58 C138 1.46(3)
C58 H58A 1.0000
C62 O10 1.37(3)
C62 C107 1.58(3)
C62 C120 1.61(3)
C62 H62A 1.0000
C64 O64 1.40(3)
C64 C109 1.49(3)
C64 C81 1.58(3)
C64 H64A 1.0000
C65 O59 1.43(2)
C65 C108 1.51(2)
C65 C112 1.51(3)
C65 H65A 1.0000
C66 O23 1.39(3)
C66 C105 1.45(3)
C66 C78 1.62(3)
C66 H66A 1.0000
C69 O79 1.42(3)
C69 C144 1.47(3)
C69 C140 1.59(3)
C69 H69A 1.0000
C70 C136 1.37(4)
C70 O27 1.43(3)
C70 C150 1.57(3)
C70 H70A 1.0000
C72 O83 1.37(3)
C72 C118 1.50(3)
C72 C167 1.55(3)
C72 H72A 1.0000
C73 C80 1.48(3)
C73 O50 1.51(2)
C73 C75 1.59(3)
C73 H73A 1.0000
C74 O35 1.33(3)
C74 C137 1.56(3)
C74 H74A 1.0000
C75 C85 1.44(3)
C75 O52 1.48(2)
C75 H75A 1.0000
C76 O7 1.42(3)
C76 H76A 0.9900
C76 H76B 0.9900
C78 O24 1.36(3)
C78 C143 1.52(4)
C78 H78A 1.0000
C79 O38 1.38(3)
C79 C141 1.60(3)
C79 H79A 0.9900
C79 H79B 0.9900
C80 O49 1.36(3)
C80 C88 1.57(2)
C80 H80A 1.0000
C81 O63 1.44(3)
C81 H81A 1.0000
C82 O44 1.42(3)
C82 O45 1.46(2)
C82 C94 1.57(3)
C82 H82A 1.0000
C85 O51 1.33(3)
C85 H85A 0.9900
C85 H85B 0.9900
C86 O47 1.44(3)
C86 C139 1.47(3)
C86 C119 1.53(3)
C86 H86A 1.0000
C88 O48 1.39(3)
C88 C153 1.55(3)
C88 H88A 1.0000
C89 O69 1.38(3)
C89 C91 1.49(3)
C89 C110 1.59(3)
C89 H89A 1.0000
C90 O2 1.36(2)
C90 C146 1.56(3)
C90 C95 1.58(2)
C90 H90A 1.0000
C91 O70 1.37(3)
C91 H91A 1.0000
C94 O43 1.40(3)
C94 C139 1.43(3)
C94 H94A 1.0000
C95 O1 1.41(3)
C95 C131 1.47(3)
C95 H95A 1.0000
C98 O13 1.46(3)
C98 C118 1.49(3)
C98 H98A 1.0000
C101 O73 1.42(3)
C101 C149 1.46(3)
C101 H10A 1.0000
C105 O20 1.47(3)
C105 C124 1.57(3)
C105 H10B 1.0000
C106 C115 1.45(3)
C106 C141 1.47(3)
C106 O34 1.49(2)
C106 H10C 1.0000
C107 O8 1.40(3)
C107 O9 1.42(3)
C107 H10D 1.0000
C108 O58 1.42(3)
C108 C151 1.49(3)
C108 H10E 1.0000
C109 O67 1.52(2)
C109 C133 1.55(3)
C109 H10F 1.0000
C110 O68 1.37(3)
C110 C156 1.52(3)
C110 H11A 1.0000
C111 O71 1.42(3)
C111 H11B 0.9900
C111 H11C 0.9900
C112 O60 1.38(2)
C112 H11D 1.0000
C114 O31 1.36(3)
C114 H11E 0.9900
C114 H11F 0.9900
C115 O36 1.45(2)
C115 C130 1.58(3)
C115 H11G 1.0000
C117 O33 1.37(3)
C117 C126 1.50(3)
C117 H11H 1.0000
C118 O9 1.42(3)
C118 H11I 1.0000
C119 O45 1.41(3)
C119 C152 1.52(3)
C119 H11J 1.0000
C120 O11 1.36(3)
C120 C163 1.58(3)
C120 H12A 1.0000
C122 C129 1.37(5)
C122 O21 1.41(3)
C122 C128 1.54(4)
C122 H12B 1.0000
C124 O26 1.39(3)
C124 H12C 1.0000
C125 O18 1.36(3)
C125 C128 1.49(3)
C125 C148 1.66(3)
C125 H12D 1.0000
C126 O32 1.36(3)
C126 C137 1.61(3)
C126 H12E 1.0000
C128 O17 1.52(3)
C128 H12F 1.0000
C129 O22 1.13(5)
C129 H12G 0.9900
C129 H12H 0.9900
C130 O37 1.32(3)
C130 C155 1.54(3)
C130 H13A 1.0000
C131 O6 1.39(3)
C131 O5 1.44(3)
C131 H13B 1.0000
C132 O76 1.45(3)
C132 H13C 0.9900
C132 H13D 0.9900
C133 C166 1.47(3)
C133 O65 1.48(3)
C133 H13E 1.0000
C134 O75 1.42(3)
C134 O80 1.44(3)
C134 C140 1.48(3)
C134 H13F 1.0000
C135 O61 1.34(5)
C135 H13G 0.9900
C135 H13L 0.9900
C136 O25 1.49(3)
C136 H13H 1.0000
C137 O29 1.40(2)
C137 H13I 1.0000
C138 O57 1.42(3)
C138 C147 1.57(3)
C138 H13J 1.0000
C139 O42 1.44(3)
C139 H13K 1.0000
C140 O78 1.43(2)
C140 H14A 1.0000
C141 O39 1.47(2)
C141 H14B 1.0000
C142 O55 1.39(2)
C142 C147 1.48(3)
C142 H14C 1.0000
C143 O26 1.38(3)
C143 O25 1.42(3)
C143 H14D 1.0000
C144 O44 1.41(3)
C144 H14E 1.0000
C146 C168 1.49(3)
C146 O40 1.50(2)
C146 H14F 1.0000
C147 O56 1.40(3)
C147 H14G 1.0000
C148 O19 1.40(3)
C148 C159 1.56(3)
C148 H14H 1.0000
C149 O70 1.41(2)
C149 O77 1.43(2)
C149 H14I 1.0000
C150 O28 1.40(3)
C150 C157 1.49(3)
C150 H15A 1.0000
C151 O62 1.44(3)
C151 O55 1.49(3)
C151 H15B 1.0000
C152 O46 1.47(3)
C152 H15C 0.9900
C152 H15D 0.9900
C153 O52 1.38(3)
C153 O47 1.42(3)
C153 H15E 1.0000
C155 O40 1.38(2)
C155 O39 1.42(3)
C155 H15F 1.0000
C156 O72 1.37(3)
C156 O67 1.40(2)
C156 H15G 1.0000
C157 O29 1.40(2)
C157 O30 1.40(3)
C157 H15H 1.0000
C158 O17 1.40(3)
C158 O13 1.41(3)
C158 C167 1.48(3)
C158 H15I 1.0000
C159 O20 1.39(3)
C159 O21 1.49(3)
C159 H15J 1.0000
C162 O75 1.42(3)
C162 H16A 1.0000
C163 O6 1.49(2)
C163 H16B 1.0000
C166 O66 1.42(3)
C166 H16C 0.9900
C166 H16D 0.9900
C167 O15 1.50(3)
C167 H16E 1.0000
C168 O5 1.41(2)
C168 C169 1.58(3)
C168 H16F 1.0000
C169 O4 1.42(3)
C169 H16G 0.9900
C169 H16H 0.9900
O82 H82B 0.8400
O4 H4B 0.8400
O7 H7A 0.8400
O12 H12I 0.8400
O16 H16I 0.8400
O22 H22B 0.8400
O31 H31A 0.8400
O38 H38A 0.8400
O46 H46A 0.8400
O51 H51A 0.8400
O54 H54B 0.8400
O66 H66B 0.8400
O71 H71A 0.8400
O76 H76C 0.8400
O81 H81B 0.8400
O61 H61A 0.8400
